data_4102274
loop_
_publ_author_name
'Takayoshi Arai'
'Asami Mishiro'
'Naota Yokoyama'
'Kuniko Suzuki'
'Hiroyasu Sato'

_publ_contact_author_email tarai@faculty.chiba-u.jp
_publ_contact_author_fax +81-43-290-2889
_publ_contact_author_name 'Takayoshi Arai'
_publ_section_title
;
 Chiral Bis(imidazolidine)pyridine-Cu(OTf)2: Catalytic Asymmetric
 Endo-Selective [3 + 2] Cycloaddition of Imino Esters with Nitroalkenes
;
_journal_name_full 'Journal of the American Chemical Society'
_journal_page_first 5338
_journal_page_last 5339
_journal_paper_doi 10.1021/ja100265j
_journal_volume 132
_journal_year 2010
_chemical_absolute_configuration rmad
_chemical_formula_moiety '2(C49 H47 Cu N5 O),4(C1 F3 O3 S), C7 H8, 2.35(H2 O)'
_chemical_formula_sum 'C109 H106.7 Cu2 F12 N10 O16.35 S4'
_chemical_formula_weight 2301.71
_space_group_IT_number 1
_symmetry_cell_setting triclinic
_symmetry_Int_Tables_number 1
_symmetry_space_group_name_Hall 'P 1'
_symmetry_space_group_name_H-M 'P 1'
_audit_creation_date 2009-10-23
_audit_creation_method 'by CrystalStructure 3.8'
_cell_angle_alpha 87.917(3)
_cell_angle_beta 82.601(3)
_cell_angle_gamma 89.810(4)
_cell_formula_units_Z 1
_cell_length_a 9.6860(12)
_cell_length_b 11.3379(15)
_cell_length_c 24.442(3)
_cell_measurement_reflns_used 8558
_cell_measurement_temperature 93.1
_cell_measurement_theta_max 27.5
_cell_measurement_theta_min 3.0
_cell_volume 2660.1(6)
_computing_cell_refinement CrystalClear
_computing_data_collection CrystalClear
_computing_data_reduction CrystalStructure
_computing_publication_material 'CrystalStructure 3.8'
_computing_structure_refinement SHELXL
_computing_structure_solution SIR2004
_diffrn_ambient_temperature 93.1
_diffrn_detector_area_resol_mean 7.31
_diffrn_measured_fraction_theta_full 0.995
_diffrn_measured_fraction_theta_max 0.995
_diffrn_measurement_device_type 'Rigaku Saturn'
_diffrn_measurement_method \w
_diffrn_radiation_type 'Mo K\a'
_diffrn_radiation_wavelength 0.71075
_diffrn_reflns_av_R_equivalents 0.032
_diffrn_reflns_limit_h_max 12
_diffrn_reflns_limit_h_min -12
_diffrn_reflns_limit_k_max 14
_diffrn_reflns_limit_k_min -14
_diffrn_reflns_limit_l_max 31
_diffrn_reflns_limit_l_min -31
_diffrn_reflns_number 42739
_diffrn_reflns_theta_full 27.48
_diffrn_reflns_theta_max 27.48
_exptl_absorpt_coefficient_mu 0.570
_exptl_absorpt_correction_T_max 0.972
_exptl_absorpt_correction_T_min 0.880
_exptl_absorpt_correction_type multi-scan
_exptl_absorpt_process_details 'Jacobson, R. (1998) Private communication'
_exptl_crystal_colour green
_exptl_crystal_density_diffrn 1.437
_exptl_crystal_density_method 'not measured'
_exptl_crystal_description block
_exptl_crystal_F_000 1191.50
_exptl_crystal_size_max 0.13
_exptl_crystal_size_mid 0.05
_exptl_crystal_size_min 0.05
_refine_diff_density_max 1.18
_refine_diff_density_min -0.90
_refine_ls_abs_structure_details 'Flack, H. D. (1983), Acta Cryst. A39, 876-881.  11537 Friedel Pairs'
_refine_ls_abs_structure_Flack -0.022(8)
_refine_ls_extinction_method none
_refine_ls_goodness_of_fit_ref 1.037
_refine_ls_hydrogen_treatment mixed
_refine_ls_number_parameters 1277
_refine_ls_number_reflns 23693
_refine_ls_R_factor_gt 0.0558
_refine_ls_shift/su_max 0.0000
_refine_ls_structure_factor_coef Fsqd
_refine_ls_weighting_details 'w = 1/[\s^2^(Fo^2^)+(0.0979P)^2^+0.0000P] where P=(Fo^2^+2Fc^2^)/3'
_refine_ls_weighting_scheme calc
_refine_ls_wR_factor_ref 0.1581
_reflns_number_gt 18164
_reflns_number_total 23693
_reflns_threshold_expression F^2^>2.0\s(F^2^)
_cod_data_source_file ja100265j_si_001.cif
_cod_data_source_block '__PyBidineCuOTf2'
_cod_original_formula_sum 'C109 H106.70 Cu2 F12 N10 O16.35 S4 '
_cod_database_code 4102274

loop_
_symmetry_equiv_pos_site_id
_symmetry_equiv_pos_as_xyz
1 +X,+Y,+Z

loop_
_atom_site_label
_atom_site_type_symbol
_atom_site_fract_x
_atom_site_fract_y
_atom_site_fract_z
_atom_site_U_iso_or_equiv
_atom_site_adp_type
_atom_site_occupancy
_atom_site_symmetry_multiplicity
_atom_site_calc_flag
_atom_site_refinement_flags
Cu(1) Cu 1.12498(4) 0.38226(4) 0.39200(2) 0.02319(11) Uani 1.00 1 d .
Cu(2) Cu 0.79393(4) 0.10894(4) -0.14128(2) 0.02449(11) Uani 1.00 1 d .
S(1) S 0.86937(10) 0.51331(8) 0.31294(4) 0.02415(18) Uani 1.00 1 d .
S(2) S 1.3311(2) 0.21937(16) 0.46995(7) 0.0264(5) Uiso 0.49 1 d P
S(2A) S 1.3751(2) 0.21895(17) 0.47689(8) 0.0284(5) Uiso 0.51 1 d P
S(3) S 0.48572(10) -0.01937(8) -0.06132(4) 0.0248(2) Uani 1.00 1 d .
S(4) S 1.0587(2) 0.1903(2) -0.25369(11) 0.0334(8) Uiso 0.35 1 d P
S(4A) S 1.09020(17) 0.26508(14) -0.22500(6) 0.0353(4) Uiso 0.65 1 d P
F(1) F 0.9044(2) 0.3797(2) 0.22799(11) 0.0356(5) Uani 1.00 1 d .
F(2) F 0.7553(2) 0.5194(2) 0.22138(10) 0.0312(5) Uani 1.00 1 d .
F(3) F 0.9748(2) 0.5589(2) 0.20972(10) 0.0311(5) Uani 1.00 1 d .
F(4) F 1.4608(3) 0.1068(3) 0.54350(14) 0.079(2) Uiso 0.49 1 d P
F(4A) F 1.3295(6) 0.3791(3) 0.55035(18) 0.138(4) Uiso 0.51 1 d P
F(5) F 1.4028(4) 0.2858(3) 0.56434(12) 0.072(2) Uiso 0.49 1 d P
F(5A) F 1.2763(5) 0.2015(4) 0.58163(10) 0.0626(18) Uiso 0.51 1 d P
F(6) F 1.2454(3) 0.1497(3) 0.57096(9) 0.0403(13) Uiso 0.49 1 d P
F(6A) F 1.4921(5) 0.2563(5) 0.56600(15) 0.110(3) Uiso 0.51 1 d P
F(7) F 0.4688(3) 0.1146(2) 0.02371(11) 0.0360(5) Uani 1.00 1 d .
F(8) F 0.5267(2) -0.0651(2) 0.04138(10) 0.0316(5) Uani 1.00 1 d .
F(9) F 0.3157(2) -0.0244(2) 0.03117(10) 0.0326(5) Uani 1.00 1 d .
F(10) F 1.1594(5) 0.3766(3) -0.21436(18) 0.0409(18) Uiso 0.35 1 d P
F(10A) F 1.1627(4) 0.1172(2) -0.30219(12) 0.0730(16) Uiso 0.65 1 d P
F(11) F 1.2562(4) 0.3356(3) -0.2964(2) 0.0408(17) Uiso 0.35 1 d P
F(11A) F 1.0823(3) 0.2832(3) -0.33155(7) 0.0742(16) Uiso 0.65 1 d P
F(12) F 1.0511(5) 0.4144(2) -0.2849(2) 0.057(2) Uiso 0.35 1 d P
F(12A) F 1.2907(2) 0.2741(3) -0.30855(11) 0.0576(12) Uiso 0.65 1 d P
O(1) O 0.7681(2) 0.4276(2) 0.33761(12) 0.0286(6) Uani 1.00 1 d .
O(2) O 1.0115(2) 0.4876(2) 0.32267(12) 0.0280(5) Uani 1.00 1 d .
O(3) O 0.8275(3) 0.6351(2) 0.31878(13) 0.0340(6) Uani 1.00 1 d .
O(4) O 1.2760(4) 0.1099(2) 0.45393(12) 0.0380(15) Uiso 0.49 1 d P
O(4A) O 1.2386(2) 0.2465(4) 0.46275(15) 0.058(2) Uiso 0.51 1 d P
O(5) O 1.2295(3) 0.3151(2) 0.47588(12) 0.0201(11) Uiso 0.49 1 d P
O(5A) O 1.4861(3) 0.2932(3) 0.44780(13) 0.0360(14) Uiso 0.51 1 d P
O(6) O 1.4660(2) 0.2526(3) 0.44194(12) 0.0298(13) Uiso 0.49 1 d P
O(6A) O 1.4080(5) 0.09524(19) 0.48066(16) 0.084(2) Uiso 0.51 1 d P
O(7) O 0.4466(3) -0.1397(2) -0.06708(15) 0.0383(7) Uani 1.00 1 d .
O(8) O 0.6333(2) 0.0043(2) -0.07135(12) 0.0284(6) Uani 1.00 1 d .
O(9) O 0.4007(2) 0.0672(2) -0.08580(12) 0.0300(6) Uani 1.00 1 d .
O(10) O 1.1564(4) 0.1238(3) -0.22525(19) 0.038(2) Uiso 0.35 1 d P
O(10A) O 0.9575(2) 0.2058(2) -0.21719(11) 0.063(2) Uiso 0.65 1 d P
O(11) O 0.9260(3) 0.2126(3) -0.21997(19) 0.034(2) Uiso 0.35 1 d P
O(11A) O 1.1939(2) 0.2115(2) -0.19341(9) 0.0492(13) Uiso 0.65 1 d P
O(12) O 1.0476(5) 0.1558(3) -0.30907(14) 0.056(2) Uiso 0.35 1 d P
O(12A) O 1.0847(3) 0.39198(15) -0.22492(12) 0.100(2) Uiso 0.65 1 d P
O(13) O 1.0722(3) 0.5105(3) 0.44313(15) 0.0427(8) Uani 1.00 1 d .
O(14) O 0.7697(4) -0.0216(3) -0.19015(15) 0.0471(9) Uani 1.00 1 d .
O(15) O 0.8508(8) -0.0348(7) -0.2934(3) 0.0280(17) Uani 0.35 1 d P
O(16) O 0.9704(5) 0.7083(4) 0.4045(2) 0.0771(15) Uani 1.00 1 d .
O(17) O 0.6468(5) -0.2219(4) -0.1499(2) 0.094(2) Uani 1.00 1 d .
N(1) N 1.1868(3) 0.2521(2) 0.34695(13) 0.0203(6) Uani 1.00 1 d .
N(2) N 0.9456(3) 0.2846(2) 0.40626(13) 0.0220(6) Uani 1.00 1 d .
N(3) N 0.8640(3) 0.0922(2) 0.38915(13) 0.0215(6) Uani 1.00 1 d .
N(4) N 1.3247(3) 0.4393(2) 0.37131(13) 0.0227(6) Uani 1.00 1 d .
N(5) N 1.3907(3) 0.4322(2) 0.27822(13) 0.0203(6) Uani 1.00 1 d .
N(6) N 0.8281(3) 0.2400(2) -0.09722(13) 0.0205(6) Uani 1.00 1 d .
N(7) N 0.9808(3) 0.0511(2) -0.12050(14) 0.0239(6) Uani 1.00 1 d .
N(8) N 0.9889(3) 0.0602(2) -0.02800(13) 0.0196(6) Uani 1.00 1 d .
N(9) N 0.6238(3) 0.2092(3) -0.15526(13) 0.0256(6) Uani 1.00 1 d .
N(10) N 0.5320(3) 0.4017(3) -0.13762(13) 0.0248(6) Uani 1.00 1 d .
C(1) C 1.0999(3) 0.1595(3) 0.34618(15) 0.0216(7) Uani 1.00 1 d .
C(2) C 1.1501(4) 0.0519(3) 0.32680(16) 0.0238(7) Uani 1.00 1 d .
C(3) C 1.2912(4) 0.0418(3) 0.30890(16) 0.0249(7) Uani 1.00 1 d .
C(4) C 1.3789(3) 0.1383(3) 0.31046(16) 0.0220(7) Uani 1.00 1 d .
C(5) C 1.3229(3) 0.2437(3) 0.32917(14) 0.0205(7) Uani 1.00 1 d .
C(6) C 0.9493(3) 0.1912(3) 0.36444(15) 0.0214(7) Uani 1.00 1 d .
C(7) C 0.9208(3) 0.2185(3) 0.46082(15) 0.0223(7) Uani 1.00 1 d .
C(8) C 0.8272(3) 0.1148(3) 0.44897(15) 0.0219(7) Uani 1.00 1 d .
C(9) C 0.8650(4) 0.2994(3) 0.50501(16) 0.0277(8) Uani 1.00 1 d .
C(10) C 0.7459(5) 0.3643(5) 0.5014(2) 0.0451(11) Uani 1.00 1 d .
C(11) C 0.6967(6) 0.4444(6) 0.5402(2) 0.0617(16) Uani 1.00 1 d .
C(12) C 0.7659(8) 0.4610(5) 0.5853(2) 0.0671(18) Uani 1.00 1 d .
C(13) C 0.8841(7) 0.3994(7) 0.5899(2) 0.072(2) Uani 1.00 1 d .
C(14) C 0.9342(5) 0.3144(5) 0.55104(19) 0.0470(12) Uani 1.00 1 d .
C(15) C 0.8495(4) 0.0048(3) 0.48483(16) 0.0282(8) Uani 1.00 1 d .
C(16) C 0.7413(5) -0.0388(4) 0.52387(18) 0.0395(10) Uani 1.00 1 d .
C(17) C 0.7627(8) -0.1402(5) 0.5556(2) 0.0602(17) Uani 1.00 1 d .
C(18) C 0.8861(9) -0.1942(5) 0.5511(2) 0.0639(19) Uani 1.00 1 d .
C(19) C 0.9960(7) -0.1532(4) 0.5137(2) 0.0580(15) Uani 1.00 1 d .
C(20) C 0.9761(5) -0.0518(4) 0.4798(2) 0.0429(11) Uani 1.00 1 d .
C(21) C 0.7384(3) 0.0746(3) 0.36202(16) 0.0248(7) Uani 1.00 1 d .
C(22) C 0.7748(3) 0.0375(3) 0.30251(17) 0.0253(7) Uani 1.00 1 d .
C(23) C 0.8123(4) -0.0792(3) 0.2919(2) 0.0345(9) Uani 1.00 1 d .
C(24) C 0.8471(5) -0.1125(4) 0.2377(2) 0.0418(11) Uani 1.00 1 d .
C(25) C 0.8478(4) -0.0313(4) 0.1940(2) 0.0380(10) Uani 1.00 1 d .
C(26) C 0.8108(4) 0.0840(4) 0.20443(18) 0.0313(8) Uani 1.00 1 d .
C(27) C 0.7732(3) 0.1187(3) 0.25860(16) 0.0249(7) Uani 1.00 1 d .
C(28) C 1.3988(3) 0.3607(3) 0.32891(15) 0.0216(7) Uani 1.00 1 d .
C(29) C 1.3386(3) 0.5630(3) 0.34784(15) 0.0218(7) Uani 1.00 1 d .
C(30) C 1.4305(3) 0.5501(3) 0.29240(16) 0.0230(7) Uani 1.00 1 d .
C(31) C 1.3952(4) 0.6507(3) 0.38498(16) 0.0252(7) Uani 1.00 1 d .
C(32) C 1.3297(4) 0.7580(4) 0.39189(18) 0.0338(9) Uani 1.00 1 d .
C(33) C 1.3854(6) 0.8444(4) 0.4220(2) 0.0435(11) Uani 1.00 1 d .
C(34) C 1.5075(6) 0.8220(4) 0.4446(2) 0.0453(12) Uani 1.00 1 d .
C(35) C 1.5725(5) 0.7139(4) 0.4379(2) 0.0427(11) Uani 1.00 1 d .
C(36) C 1.5155(4) 0.6282(4) 0.40782(18) 0.0328(9) Uani 1.00 1 d .
C(37) C 1.4043(3) 0.6409(3) 0.24911(16) 0.0239(7) Uani 1.00 1 d .
C(38) C 1.5065(4) 0.7249(3) 0.22879(19) 0.0291(8) Uani 1.00 1 d .
C(39) C 1.4816(4) 0.8058(3) 0.1871(2) 0.0369(10) Uani 1.00 1 d .
C(40) C 1.3564(4) 0.8047(3) 0.16590(19) 0.0346(9) Uani 1.00 1 d .
C(41) C 1.2537(4) 0.7251(3) 0.18621(18) 0.0330(9) Uani 1.00 1 d .
C(42) C 1.2778(4) 0.6439(3) 0.22782(18) 0.0286(8) Uani 1.00 1 d .
C(43) C 1.4678(3) 0.3861(3) 0.22836(15) 0.0207(7) Uani 1.00 1 d .
C(44) C 1.3865(3) 0.2929(3) 0.20254(15) 0.0206(7) Uani 1.00 1 d .
C(45) C 1.4571(3) 0.2006(3) 0.17504(15) 0.0222(7) Uani 1.00 1 d .
C(46) C 1.3842(4) 0.1133(3) 0.15265(17) 0.0267(7) Uani 1.00 1 d .
C(47) C 1.2399(4) 0.1170(3) 0.15821(17) 0.0295(8) Uani 1.00 1 d .
C(48) C 1.1698(4) 0.2084(3) 0.18468(17) 0.0262(8) Uani 1.00 1 d .
C(49) C 1.2426(4) 0.2966(3) 0.20689(16) 0.0231(7) Uani 1.00 1 d .
C(50) C 0.9536(3) 0.2481(3) -0.07918(15) 0.0210(7) Uani 1.00 1 d .
C(51) C 0.9990(4) 0.3530(3) -0.06131(16) 0.0238(7) Uani 1.00 1 d .
C(52) C 0.9111(4) 0.4493(3) -0.05943(17) 0.0266(8) Uani 1.00 1 d .
C(53) C 0.7784(4) 0.4397(3) -0.07686(17) 0.0248(7) Uani 1.00 1 d .
C(54) C 0.7425(4) 0.3327(3) -0.09583(15) 0.0237(7) Uani 1.00 1 d .
C(55) C 1.0287(3) 0.1307(3) -0.07937(16) 0.0237(7) Uani 1.00 1 d .
C(56) C 0.9798(3) -0.0726(3) -0.09701(16) 0.0221(7) Uani 1.00 1 d .
C(57) C 1.0379(3) -0.0591(3) -0.04185(16) 0.0211(7) Uani 1.00 1 d .
C(58) C 1.0587(4) -0.1610(3) -0.13398(16) 0.0243(7) Uani 1.00 1 d .
C(59) C 0.9957(4) -0.2681(4) -0.14128(18) 0.0343(9) Uani 1.00 1 d .
C(60) C 1.0682(5) -0.3540(4) -0.1730(2) 0.0404(10) Uani 1.00 1 d .
C(61) C 1.2012(5) -0.3312(4) -0.1977(2) 0.0439(11) Uani 1.00 1 d .
C(62) C 1.2649(5) -0.2251(4) -0.1909(2) 0.0419(11) Uani 1.00 1 d .
C(63) C 1.1932(4) -0.1379(3) -0.15816(19) 0.0331(9) Uani 1.00 1 d .
C(64) C 0.9837(3) -0.1506(3) 0.00218(15) 0.0215(7) Uani 1.00 1 d .
C(65) C 0.8433(4) -0.1505(3) 0.02349(18) 0.0298(8) Uani 1.00 1 d .
C(66) C 0.7931(4) -0.2310(3) 0.06606(18) 0.0308(8) Uani 1.00 1 d .
C(67) C 0.8822(5) -0.3110(3) 0.08621(19) 0.0356(9) Uani 1.00 1 d .
C(68) C 1.0211(4) -0.3138(4) 0.0644(2) 0.0368(10) Uani 1.00 1 d .
C(69) C 1.0725(4) -0.2318(3) 0.02227(19) 0.0295(8) Uani 1.00 1 d .
C(70) C 1.0338(3) 0.1072(3) 0.02098(16) 0.0223(7) Uani 1.00 1 d .
C(71) C 0.9360(3) 0.2000(3) 0.04723(16) 0.0223(7) Uani 1.00 1 d .
C(73) C 0.9008(4) 0.3794(3) 0.09756(16) 0.0283(8) Uani 1.00 1 d .
C(74) C 0.7604(4) 0.3772(3) 0.09224(18) 0.0300(8) Uani 1.00 1 d .
C(75) C 0.7078(4) 0.2856(3) 0.06525(17) 0.0279(8) Uani 1.00 1 d .
C(76) C 0.7946(3) 0.1978(3) 0.04327(16) 0.0241(7) Uani 1.00 1 d .
C(77) C 0.6016(4) 0.3030(3) -0.11325(15) 0.0227(7) Uani 1.00 1 d .
C(78) C 0.6348(4) 0.2774(3) -0.20922(16) 0.0277(8) Uani 1.00 1 d .
C(79) C 0.5330(4) 0.3803(4) -0.19765(17) 0.0325(9) Uani 1.00 1 d .
C(80) C 0.6051(4) 0.1977(4) -0.25478(17) 0.0321(8) Uani 1.00 1 d .
C(81) C 0.6889(8) 0.2044(6) -0.3048(2) 0.0755(19) Uani 1.00 1 d .
C(82) C 0.6633(9) 0.1326(8) -0.3467(2) 0.092(2) Uani 1.00 1 d .
C(83) C 0.5583(7) 0.0517(6) -0.3401(2) 0.0663(16) Uani 1.00 1 d .
C(84) C 0.4727(6) 0.0443(6) -0.2909(2) 0.0577(14) Uani 1.00 1 d .
C(85) C 0.4950(5) 0.1179(6) -0.2487(2) 0.0525(13) Uani 1.00 1 d .
C(86) C 0.5768(5) 0.4877(4) -0.23352(17) 0.0373(9) Uani 1.00 1 d .
C(87) C 0.7010(6) 0.5459(4) -0.2279(2) 0.0483(11) Uani 1.00 1 d .
C(88) C 0.7443(7) 0.6472(5) -0.2596(2) 0.0595(14) Uani 1.00 1 d .
C(89) C 0.6614(8) 0.6886(5) -0.2983(2) 0.0714(17) Uani 1.00 1 d .
C(90) C 0.5403(8) 0.6330(6) -0.3049(2) 0.0690(17) Uani 1.00 1 d .
C(91) C 0.4984(6) 0.5305(5) -0.2731(2) 0.0547(13) Uani 1.00 1 d .
C(92) C 0.3887(4) 0.4206(3) -0.10999(16) 0.0263(8) Uani 1.00 1 d .
C(93) C 0.3873(3) 0.4570(3) -0.05103(16) 0.0235(7) Uani 1.00 1 d .
C(94) C 0.4182(4) 0.5723(3) -0.03981(18) 0.0304(8) Uani 1.00 1 d .
C(95) C 0.4209(5) 0.6054(4) 0.0137(2) 0.0389(10) Uani 1.00 1 d .
C(96) C 0.3917(4) 0.5251(4) 0.0573(2) 0.0408(11) Uani 1.00 1 d .
C(97) C 0.3594(4) 0.4083(4) 0.04735(18) 0.0322(9) Uani 1.00 1 d .
C(98) C 0.3562(3) 0.3758(3) -0.00678(17) 0.0257(7) Uani 1.00 1 d .
C(99) C 0.8765(3) 0.4919(3) 0.23917(17) 0.0229(7) Uani 1.00 1 d .
C(100) C 1.3627(3) 0.1888(2) 0.54101(8) 0.041(2) Uiso 0.49 1 d P
C(101) C 0.4469(3) 0.0029(3) 0.01226(16) 0.0237(7) Uani 1.00 1 d .
C(102) C 1.1357(3) 0.3372(2) -0.26321(15) 0.040(2) Uiso 0.35 1 d P
C(200) C 1.3679(4) 0.2658(3) 0.54774(9) 0.102(4) Uiso 0.51 1 d P
C(202) C 1.1603(2) 0.2339(2) -0.29582(7) 0.0493(18) Uiso 0.65 1 d P
C(301) C 1.2224(12) 0.7806(8) 0.6160(4) 0.077(5) Uiso 0.34 1 d P
C(302) C 1.2937(13) 0.7294(10) 0.5696(4) 0.057(4) Uiso 0.34 1 d P
C(303) C 1.2957(14) 0.6069(10) 0.5657(4) 0.072(4) Uiso 0.34 1 d P
C(304) C 1.2265(15) 0.5357(8) 0.6082(5) 0.075(5) Uiso 0.34 1 d P
C(305) C 1.1553(14) 0.5869(10) 0.6547(5) 0.067(4) Uiso 0.34 1 d P
C(306) C 1.1532(14) 0.7094(11) 0.6586(4) 0.062(4) Uiso 0.34 1 d P
C(307) C 1.220(2) 0.9158(9) 0.6203(7) 0.102(7) Uiso 0.34 1 d P
C(401) C 1.1372(6) 0.7973(6) 0.6590(2) 0.076(2) Uiso 0.66 1 d P
C(402) C 1.1343(8) 0.6750(5) 0.6549(3) 0.087(3) Uiso 0.66 1 d P
C(403) C 1.2266(9) 0.6202(5) 0.6151(3) 0.102(4) Uiso 0.66 1 d P
C(404) C 1.3219(7) 0.6877(7) 0.5795(3) 0.090(3) Uiso 0.66 1 d P
C(405) C 1.3248(7) 0.8101(6) 0.5836(2) 0.067(2) Uiso 0.66 1 d P
C(406) C 1.2325(7) 0.8649(5) 0.6233(2) 0.064(2) Uiso 0.66 1 d P
C(407) C 1.0353(9) 0.8578(8) 0.7028(3) 0.120(5) Uiso 0.66 1 d P
H(1MA) H 1.2733 0.9521 0.5872 0.123 Uiso 0.34 1 c R
H(1MB) H 1.2618 0.9375 0.6530 0.123 Uiso 0.34 1 c R
H(1MC) H 1.1237 0.9438 0.6235 0.123 Uiso 0.34 1 c R
H(2) H 1.0891 -0.0133 0.3258 0.029 Uiso 1.00 1 c R
H(2MA) H 0.9442 0.8190 0.7060 0.143 Uiso 0.66 1 c R
H(2MB) H 1.0256 0.9412 0.6920 0.143 Uiso 0.66 1 c R
H(2MC) H 1.0711 0.8518 0.7386 0.143 Uiso 0.66 1 c R
H(3) H 1.3280 -0.0310 0.2956 0.030 Uiso 1.00 1 c R
H(4) H 1.4760 0.1317 0.2988 0.026 Uiso 1.00 1 c R
H(6) H 0.9076 0.2238 0.3317 0.026 Uiso 1.00 1 c R
H(7) H 1.0116 0.1859 0.4698 0.027 Uiso 1.00 1 c R
H(8) H 0.7273 0.1392 0.4560 0.026 Uiso 1.00 1 c R
H(10) H 0.6957 0.3533 0.4711 0.054 Uiso 1.00 1 c R
H(11) H 0.6150 0.4884 0.5358 0.074 Uiso 1.00 1 c R
H(12) H 0.7310 0.5147 0.6127 0.081 Uiso 1.00 1 c R
H(13) H 0.9347 0.4134 0.6199 0.086 Uiso 1.00 1 c R
H(14) H 1.0138 0.2683 0.5562 0.056 Uiso 1.00 1 c R
H(16) H 0.6541 0.0004 0.5287 0.047 Uiso 1.00 1 c R
H(17) H 0.6879 -0.1715 0.5808 0.072 Uiso 1.00 1 c R
H(18) H 0.8986 -0.2618 0.5741 0.077 Uiso 1.00 1 c R
H(19) H 1.0835 -0.1922 0.5106 0.070 Uiso 1.00 1 c R
H(20) H 1.0503 -0.0231 0.4535 0.052 Uiso 1.00 1 c R
H(21A) H 0.6844 0.1489 0.3624 0.030 Uiso 1.00 1 c R
H(21B) H 0.6791 0.0131 0.3831 0.030 Uiso 1.00 1 c R
H(23) H 0.8140 -0.1356 0.3215 0.041 Uiso 1.00 1 c R
H(24) H 0.8707 -0.1923 0.2305 0.050 Uiso 1.00 1 c R
H(25) H 0.8736 -0.0548 0.1572 0.046 Uiso 1.00 1 c R
H(26) H 0.8109 0.1402 0.1746 0.038 Uiso 1.00 1 c R
H(27) H 0.7463 0.1980 0.2654 0.030 Uiso 1.00 1 c R
H(28) H 1.4978 0.3482 0.3353 0.026 Uiso 1.00 1 c R
H(29) H 1.2446 0.5906 0.3402 0.026 Uiso 1.00 1 c R
H(30) H 1.5310 0.5509 0.2980 0.028 Uiso 1.00 1 c R
H(32) H 1.2464 0.7734 0.3762 0.041 Uiso 1.00 1 c R
H(33) H 1.3399 0.9183 0.4271 0.052 Uiso 1.00 1 c R
H(34) H 1.5465 0.8810 0.4646 0.054 Uiso 1.00 1 c R
H(35) H 1.6556 0.6979 0.4537 0.051 Uiso 1.00 1 c R
H(36) H 1.5602 0.5539 0.4031 0.039 Uiso 1.00 1 c R
H(38) H 1.5925 0.7264 0.2436 0.035 Uiso 1.00 1 c R
H(39) H 1.5511 0.8620 0.1731 0.044 Uiso 1.00 1 c R
H(40) H 1.3408 0.8594 0.1370 0.041 Uiso 1.00 1 c R
H(41) H 1.1670 0.7258 0.1719 0.040 Uiso 1.00 1 c R
H(42) H 1.2067 0.5894 0.2420 0.034 Uiso 1.00 1 c R
H(43A) H 1.5563 0.3514 0.2375 0.025 Uiso 1.00 1 c R
H(43B) H 1.4911 0.4521 0.2011 0.025 Uiso 1.00 1 c R
H(45) H 1.5558 0.1975 0.1716 0.027 Uiso 1.00 1 c R
H(46) H 1.4329 0.0511 0.1336 0.032 Uiso 1.00 1 c R
H(47) H 1.1895 0.0563 0.1437 0.035 Uiso 1.00 1 c R
H(48) H 1.0711 0.2114 0.1879 0.031 Uiso 1.00 1 c R
H(49) H 1.1934 0.3597 0.2251 0.028 Uiso 1.00 1 c R
H(51) H 1.0894 0.3592 -0.0505 0.029 Uiso 1.00 1 c R
H(52) H 0.9399 0.5220 -0.0464 0.032 Uiso 1.00 1 c R
H(53) H 0.7161 0.5048 -0.0756 0.030 Uiso 1.00 1 c R
H(55) H 1.1319 0.1422 -0.0863 0.028 Uiso 1.00 1 c R
H(56) H 0.8808 -0.0995 -0.0888 0.027 Uiso 1.00 1 c R
H(57) H 1.1420 -0.0607 -0.0479 0.025 Uiso 1.00 1 c R
H(59) H 0.9029 -0.2830 -0.1247 0.041 Uiso 1.00 1 c R
H(60) H 1.0256 -0.4278 -0.1774 0.048 Uiso 1.00 1 c R
H(61) H 1.2500 -0.3892 -0.2197 0.053 Uiso 1.00 1 c R
H(62) H 1.3570 -0.2103 -0.2082 0.050 Uiso 1.00 1 c R
H(63) H 1.2369 -0.0650 -0.1529 0.040 Uiso 1.00 1 c R
H(65) H 0.7816 -0.0957 0.0091 0.036 Uiso 1.00 1 c R
H(66) H 0.6975 -0.2303 0.0810 0.037 Uiso 1.00 1 c R
H(67) H 0.8481 -0.3650 0.1154 0.043 Uiso 1.00 1 c R
H(68) H 1.0816 -0.3709 0.0779 0.044 Uiso 1.00 1 c R
H(69) H 1.1682 -0.2323 0.0077 0.035 Uiso 1.00 1 c R
H(70A) H 1.1276 0.1423 0.0113 0.027 Uiso 1.00 1 c R
H(70B) H 1.0414 0.0416 0.0483 0.027 Uiso 1.00 1 c R
H(72) H 1.0852 0.2924 0.0788 0.031 Uiso 1.00 1 c R
H(73) H 0.9375 0.4413 0.1165 0.034 Uiso 1.00 1 c R
H(74) H 0.7006 0.4380 0.1070 0.036 Uiso 1.00 1 c R
H(75) H 0.6113 0.2832 0.0618 0.033 Uiso 1.00 1 c R
H(76) H 0.7569 0.1350 0.0252 0.029 Uiso 1.00 1 c R
H(78) H 0.7314 0.3096 -0.2181 0.033 Uiso 1.00 1 c R
H(79) H 0.4379 0.3554 -0.2044 0.039 Uiso 1.00 1 c R
H(81) H 0.7644 0.2587 -0.3104 0.091 Uiso 1.00 1 c R
H(82) H 0.7207 0.1398 -0.3812 0.111 Uiso 1.00 1 c R
H(83) H 0.5446 0.0013 -0.3691 0.080 Uiso 1.00 1 c R
H(84) H 0.3983 -0.0111 -0.2856 0.069 Uiso 1.00 1 c R
H(85) H 0.4338 0.1137 -0.2150 0.063 Uiso 1.00 1 c R
H(87) H 0.7576 0.5157 -0.2016 0.058 Uiso 1.00 1 c R
H(88) H 0.8282 0.6865 -0.2548 0.071 Uiso 1.00 1 c R
H(89) H 0.6894 0.7569 -0.3206 0.086 Uiso 1.00 1 c R
H(90) H 0.4839 0.6638 -0.3312 0.083 Uiso 1.00 1 c R
H(91) H 0.4158 0.4905 -0.2790 0.066 Uiso 1.00 1 c R
H(92A) H 0.3345 0.3468 -0.1103 0.032 Uiso 1.00 1 c R
H(92B) H 0.3430 0.4826 -0.1309 0.032 Uiso 1.00 1 c R
H(94) H 0.4376 0.6291 -0.0693 0.036 Uiso 1.00 1 c R
H(95) H 0.4433 0.6845 0.0206 0.047 Uiso 1.00 1 c R
H(96) H 0.3935 0.5491 0.0940 0.049 Uiso 1.00 1 c R
H(97) H 0.3400 0.3521 0.0771 0.039 Uiso 1.00 1 c R
H(98) H 0.3325 0.2971 -0.0138 0.031 Uiso 1.00 1 c R
H(302) H 1.3408 0.7779 0.5406 0.068 Uiso 0.34 1 c R
H(303) H 1.3443 0.5720 0.5340 0.086 Uiso 0.34 1 c R
H(304) H 1.2280 0.4523 0.6056 0.090 Uiso 0.34 1 c R
H(305) H 1.1082 0.5384 0.6836 0.080 Uiso 0.34 1 c R
H(306) H 1.1047 0.7443 0.6902 0.074 Uiso 0.34 1 c R
H(402) H 1.0694 0.6290 0.6792 0.105 Uiso 0.66 1 c R
H(403) H 1.2246 0.5369 0.6123 0.122 Uiso 0.66 1 c R
H(404) H 1.3848 0.6504 0.5524 0.108 Uiso 0.66 1 c R
H(405) H 1.3897 0.8561 0.5593 0.081 Uiso 0.66 1 c R
H(406) H 1.2345 0.9482 0.6261 0.077 Uiso 0.66 1 c R
H(2N) H 0.8682 0.3261 0.4021 0.026 Uiso 1.00 1 c R
H(4N) H 1.3583 0.4208 0.3975 0.027 Uiso 1.00 1 c R
H(7N) H 1.0266 0.0520 -0.1488 0.029 Uiso 1.00 1 c R
H(9N) H 0.5397 0.1767 -0.1490 0.031 Uiso 1.00 1 c R
H(77) H 0.5395 0.2708 -0.0803 0.027 Uiso 1.00 1 c R
C(72) C 0.9888 0.2906 0.0750 0.026 Uani 1.00 1 d R

loop_
_atom_site_aniso_label
_atom_site_aniso_U_11
_atom_site_aniso_U_22
_atom_site_aniso_U_33
_atom_site_aniso_U_12
_atom_site_aniso_U_13
_atom_site_aniso_U_23
Cu(1) 0.0203(2) 0.0262(2) 0.0218(2) -0.00475(17) 0.00281(16) -0.00350(18)
Cu(2) 0.0266(2) 0.0262(2) 0.0215(2) 0.01009(18) -0.00575(17) -0.00362(18)
S(1) 0.0199(4) 0.0211(4) 0.0305(4) 0.0008(3) -0.0003(3) 0.0009(3)
S(3) 0.0212(4) 0.0241(4) 0.0297(4) 0.0009(3) -0.0039(3) -0.0041(3)
F(1) 0.0463(15) 0.0264(12) 0.0328(13) 0.0028(10) 0.0010(11) -0.0037(10)
F(2) 0.0189(10) 0.0410(13) 0.0344(12) -0.0019(9) -0.0072(9) 0.0040(10)
F(3) 0.0199(10) 0.0420(13) 0.0304(12) -0.0108(9) -0.0020(9) 0.0088(10)
F(7) 0.0518(16) 0.0234(12) 0.0339(14) -0.0028(11) -0.0077(11) -0.0068(10)
F(8) 0.0226(11) 0.0413(13) 0.0301(12) 0.0086(9) -0.0033(9) 0.0091(10)
F(9) 0.0164(10) 0.0447(14) 0.0359(13) 0.0007(9) -0.0013(9) 0.0014(11)
O(1) 0.0202(13) 0.0278(14) 0.0355(15) -0.0019(11) 0.0026(10) 0.0071(12)
O(2) 0.0238(13) 0.0300(14) 0.0304(14) -0.0002(11) -0.0050(10) 0.0039(11)
O(3) 0.0388(16) 0.0209(14) 0.0412(17) 0.0045(12) -0.0014(13) 0.0010(12)
O(7) 0.0352(16) 0.0304(16) 0.0499(19) -0.0039(13) -0.0043(14) -0.0140(14)
O(8) 0.0215(13) 0.0300(14) 0.0333(15) 0.0034(11) -0.0036(11) 0.0032(12)
O(9) 0.0251(13) 0.0345(15) 0.0320(15) 0.0015(11) -0.0106(11) 0.0031(12)
O(13) 0.0405(18) 0.0450(19) 0.0394(18) -0.0111(15) 0.0127(14) -0.0194(15)
O(14) 0.062(2) 0.0412(19) 0.0443(19) 0.0204(17) -0.0260(17) -0.0208(15)
O(15) 0.032(4) 0.028(4) 0.021(3) 0.000(3) 0.005(3) 0.000(3)
O(16) 0.065(2) 0.059(2) 0.118(4) 0.024(2) -0.045(2) -0.046(2)
O(17) 0.059(2) 0.084(3) 0.132(4) -0.018(2) 0.033(2) -0.076(3)
N(1) 0.0197(15) 0.0215(15) 0.0190(14) -0.0016(11) -0.0010(11) 0.0033(11)
N(2) 0.0211(15) 0.0253(16) 0.0184(14) -0.0026(12) 0.0014(11) 0.0040(12)
N(3) 0.0174(14) 0.0262(16) 0.0202(14) -0.0060(12) -0.0014(11) 0.0073(12)
N(4) 0.0212(15) 0.0276(16) 0.0192(15) -0.0035(12) -0.0024(11) -0.0008(12)
N(5) 0.0165(13) 0.0247(15) 0.0192(14) -0.0022(11) -0.0008(11) -0.0003(12)
N(6) 0.0256(16) 0.0163(14) 0.0197(14) 0.0063(11) -0.0036(11) 0.0020(11)
N(7) 0.0242(16) 0.0254(16) 0.0206(15) 0.0065(12) 0.0022(12) 0.0025(13)
N(8) 0.0181(14) 0.0201(14) 0.0203(14) 0.0030(11) -0.0025(11) 0.0031(11)
N(9) 0.0250(16) 0.0340(18) 0.0181(15) 0.0118(14) -0.0041(12) 0.0003(13)
N(10) 0.0245(16) 0.0288(17) 0.0200(15) 0.0080(13) -0.0007(12) 0.0031(12)
C(1) 0.0220(17) 0.0249(18) 0.0175(16) -0.0007(14) -0.0026(13) 0.0024(13)
C(2) 0.0229(18) 0.0219(18) 0.0256(19) -0.0031(14) -0.0006(14) 0.0027(15)
C(3) 0.0256(18) 0.0269(19) 0.0216(17) 0.0044(15) -0.0024(14) 0.0038(14)
C(4) 0.0146(15) 0.0249(18) 0.0260(18) 0.0034(13) -0.0021(13) 0.0030(14)
C(5) 0.0189(16) 0.0263(18) 0.0163(15) -0.0030(13) -0.0038(12) 0.0036(13)
C(6) 0.0228(17) 0.0209(17) 0.0193(16) -0.0049(14) 0.0008(13) 0.0043(13)
C(7) 0.0161(16) 0.0292(19) 0.0210(17) -0.0019(14) -0.0023(12) 0.0086(14)
C(8) 0.0165(16) 0.0280(19) 0.0221(17) -0.0057(14) -0.0074(13) 0.0052(14)
C(9) 0.0285(19) 0.034(2) 0.0182(17) -0.0121(16) 0.0062(14) 0.0036(15)
C(10) 0.039(2) 0.062(3) 0.032(2) 0.010(2) 0.0063(19) -0.001(2)
C(11) 0.057(3) 0.069(3) 0.052(3) 0.016(3) 0.018(2) -0.002(2)
C(12) 0.083(4) 0.058(3) 0.054(3) -0.006(3) 0.021(3) -0.021(2)
C(13) 0.079(4) 0.107(5) 0.029(2) -0.040(4) 0.001(2) -0.027(3)
C(14) 0.039(2) 0.077(3) 0.026(2) -0.011(2) -0.0062(18) 0.000(2)
C(15) 0.034(2) 0.032(2) 0.0200(17) -0.0104(16) -0.0095(15) 0.0075(15)
C(16) 0.055(2) 0.036(2) 0.027(2) -0.014(2) -0.0031(19) 0.0042(18)
C(17) 0.097(5) 0.056(3) 0.025(2) -0.031(3) -0.000(2) 0.016(2)
C(18) 0.122(6) 0.038(2) 0.037(2) -0.018(3) -0.036(3) 0.017(2)
C(19) 0.080(4) 0.037(2) 0.064(3) -0.004(2) -0.041(3) 0.013(2)
C(20) 0.043(2) 0.037(2) 0.051(2) -0.003(2) -0.019(2) 0.022(2)
C(21) 0.0183(16) 0.0262(19) 0.0296(19) -0.0058(14) -0.0025(14) 0.0000(15)
C(22) 0.0179(16) 0.0287(19) 0.0299(19) -0.0070(14) -0.0069(14) 0.0055(15)
C(23) 0.040(2) 0.025(2) 0.039(2) -0.0044(17) -0.0105(18) 0.0034(17)
C(24) 0.051(2) 0.029(2) 0.046(2) -0.009(2) -0.006(2) -0.009(2)
C(25) 0.026(2) 0.049(2) 0.039(2) -0.0086(19) -0.0020(17) -0.012(2)
C(26) 0.0194(18) 0.042(2) 0.034(2) -0.0032(16) -0.0093(15) 0.0008(18)
C(27) 0.0193(17) 0.0288(19) 0.0266(18) -0.0058(14) -0.0043(13) 0.0023(15)
C(28) 0.0147(15) 0.0268(18) 0.0231(17) -0.0006(13) -0.0025(12) -0.0003(14)
C(29) 0.0190(16) 0.0232(18) 0.0232(17) -0.0036(13) -0.0019(13) -0.0024(14)
C(30) 0.0153(16) 0.0237(18) 0.0296(19) -0.0054(13) -0.0004(13) -0.0043(15)
C(31) 0.0259(18) 0.0246(18) 0.0249(18) -0.0077(15) -0.0005(14) -0.0067(15)
C(32) 0.038(2) 0.036(2) 0.027(2) 0.0046(18) -0.0008(17) -0.0045(17)
C(33) 0.064(3) 0.030(2) 0.035(2) -0.012(2) 0.003(2) -0.0067(19)
C(34) 0.065(3) 0.036(2) 0.032(2) -0.029(2) 0.006(2) -0.0109(19)
C(35) 0.035(2) 0.059(3) 0.036(2) -0.019(2) -0.0072(18) -0.017(2)
C(36) 0.029(2) 0.036(2) 0.034(2) -0.0044(17) -0.0034(16) -0.0117(18)
C(37) 0.0206(17) 0.0213(17) 0.0293(19) -0.0052(14) -0.0005(14) -0.0039(14)
C(38) 0.0199(18) 0.0234(19) 0.042(2) -0.0046(14) 0.0050(15) -0.0012(16)
C(39) 0.031(2) 0.027(2) 0.050(2) -0.0040(17) 0.0046(18) 0.0061(19)
C(40) 0.043(2) 0.0224(19) 0.036(2) 0.0010(17) -0.0014(18) 0.0104(17)
C(41) 0.038(2) 0.030(2) 0.032(2) -0.0060(17) -0.0097(17) 0.0058(17)
C(42) 0.0270(19) 0.0276(19) 0.032(2) -0.0088(15) -0.0066(15) 0.0036(16)
C(43) 0.0143(15) 0.0259(18) 0.0213(17) -0.0020(13) -0.0006(12) 0.0004(14)
C(44) 0.0231(17) 0.0189(16) 0.0187(16) 0.0003(13) 0.0007(13) 0.0008(13)
C(45) 0.0220(17) 0.0250(18) 0.0195(16) 0.0032(14) -0.0014(13) -0.0025(14)
C(46) 0.030(2) 0.0208(18) 0.0281(19) 0.0020(15) -0.0004(15) -0.0043(15)
C(47) 0.034(2) 0.027(2) 0.029(2) -0.0029(16) -0.0110(16) -0.0011(16)
C(48) 0.0262(19) 0.028(2) 0.0250(19) -0.0027(15) -0.0043(14) -0.0011(15)
C(49) 0.0249(18) 0.0217(17) 0.0228(17) 0.0008(14) -0.0034(13) -0.0008(14)
C(50) 0.0160(16) 0.0240(18) 0.0210(16) 0.0046(13) 0.0028(12) 0.0052(14)
C(51) 0.0226(17) 0.0217(17) 0.0263(18) 0.0004(14) -0.0010(14) 0.0041(14)
C(52) 0.031(2) 0.0197(18) 0.0278(19) -0.0020(15) -0.0004(15) 0.0004(15)
C(53) 0.0245(18) 0.0248(19) 0.0249(19) 0.0066(15) -0.0030(14) -0.0013(15)
C(54) 0.0262(18) 0.0271(19) 0.0171(16) 0.0051(15) -0.0015(13) 0.0044(14)
C(55) 0.0181(16) 0.0227(18) 0.0295(19) 0.0002(14) -0.0018(13) 0.0043(15)
C(56) 0.0198(16) 0.0212(17) 0.0252(18) 0.0032(13) -0.0020(13) -0.0014(14)
C(57) 0.0161(15) 0.0207(17) 0.0257(18) 0.0037(13) -0.0003(13) 0.0010(14)
C(58) 0.0253(18) 0.0254(18) 0.0223(18) 0.0083(14) -0.0039(14) 0.0024(14)
C(59) 0.036(2) 0.035(2) 0.032(2) 0.0016(18) -0.0023(17) -0.0079(18)
C(60) 0.052(2) 0.027(2) 0.041(2) 0.0027(19) 0.001(2) -0.0101(19)
C(61) 0.056(3) 0.038(2) 0.037(2) 0.022(2) 0.002(2) -0.012(2)
C(62) 0.032(2) 0.050(2) 0.040(2) 0.014(2) 0.0096(19) -0.001(2)
C(63) 0.027(2) 0.031(2) 0.040(2) 0.0089(16) 0.0020(17) -0.0038(18)
C(64) 0.0234(17) 0.0211(17) 0.0206(17) -0.0009(14) -0.0051(13) 0.0003(13)
C(65) 0.028(2) 0.0265(19) 0.033(2) 0.0090(15) 0.0016(15) 0.0072(16)
C(66) 0.033(2) 0.027(2) 0.030(2) 0.0003(16) 0.0052(16) 0.0037(16)
C(67) 0.045(2) 0.028(2) 0.033(2) -0.0040(18) -0.0070(18) 0.0094(17)
C(68) 0.036(2) 0.029(2) 0.047(2) 0.0016(17) -0.0142(19) 0.0141(19)
C(69) 0.0265(19) 0.0205(18) 0.043(2) 0.0043(15) -0.0087(16) 0.0016(16)
C(70) 0.0211(17) 0.0216(18) 0.0246(18) 0.0018(14) -0.0046(13) 0.0007(14)
C(71) 0.0225(17) 0.0208(17) 0.0239(18) 0.0011(13) -0.0039(13) 0.0005(14)
C(73) 0.036(2) 0.0259(19) 0.0231(18) -0.0029(16) -0.0017(15) -0.0046(15)
C(74) 0.032(2) 0.027(2) 0.030(2) 0.0043(16) 0.0016(16) -0.0018(16)
C(75) 0.0266(19) 0.030(2) 0.0254(19) -0.0021(16) 0.0017(15) 0.0007(16)
C(76) 0.0203(17) 0.0258(18) 0.0254(18) 0.0008(14) -0.0007(13) 0.0024(15)
C(77) 0.0276(18) 0.0227(17) 0.0180(16) 0.0092(14) -0.0039(13) 0.0001(13)
C(78) 0.035(2) 0.028(2) 0.0190(17) 0.0140(17) -0.0016(15) 0.0012(15)
C(79) 0.041(2) 0.037(2) 0.0199(18) 0.0163(19) -0.0080(16) -0.0015(16)
C(80) 0.039(2) 0.037(2) 0.0197(17) 0.0091(17) -0.0038(15) 0.0014(16)
C(81) 0.102(4) 0.077(3) 0.040(2) -0.044(3) 0.028(2) -0.023(2)
C(82) 0.115(4) 0.111(4) 0.042(2) -0.056(3) 0.033(3) -0.037(3)
C(83) 0.085(3) 0.081(3) 0.029(2) -0.024(3) 0.013(2) -0.024(2)
C(84) 0.049(2) 0.096(3) 0.029(2) -0.026(2) -0.004(2) -0.012(2)
C(85) 0.035(2) 0.095(3) 0.029(2) -0.014(2) -0.0013(17) -0.018(2)
C(86) 0.053(2) 0.038(2) 0.0184(18) 0.0248(19) 0.0026(17) 0.0052(16)
C(87) 0.078(3) 0.037(2) 0.028(2) 0.012(2) -0.002(2) 0.0070(18)
C(88) 0.092(3) 0.045(2) 0.033(2) 0.012(2) 0.020(2) 0.011(2)
C(89) 0.106(4) 0.062(3) 0.034(2) 0.039(2) 0.033(2) 0.024(2)
C(90) 0.085(3) 0.080(3) 0.033(2) 0.050(3) 0.018(2) 0.027(2)
C(91) 0.058(2) 0.072(3) 0.029(2) 0.039(2) 0.008(2) 0.016(2)
C(92) 0.0228(18) 0.034(2) 0.0227(18) 0.0126(15) -0.0068(14) -0.0026(15)
C(93) 0.0163(16) 0.0258(18) 0.0284(19) 0.0068(13) -0.0035(13) 0.0010(15)
C(94) 0.035(2) 0.0194(18) 0.035(2) 0.0071(15) 0.0026(16) -0.0018(15)
C(95) 0.044(2) 0.025(2) 0.049(2) 0.0080(18) -0.009(2) -0.0134(19)
C(96) 0.033(2) 0.058(3) 0.032(2) 0.017(2) -0.0062(18) -0.016(2)
C(97) 0.0200(18) 0.048(2) 0.028(2) 0.0036(17) -0.0034(14) 0.0085(18)
C(98) 0.0197(17) 0.0299(19) 0.0268(19) 0.0013(14) -0.0014(14) 0.0006(15)
C(99) 0.0167(16) 0.0194(17) 0.0315(19) -0.0015(13) -0.0003(13) 0.0025(14)
C(101) 0.0224(17) 0.0208(17) 0.0289(19) -0.0008(14) -0.0070(14) -0.0019(14)
C(72) 0.0237(18) 0.033(2) 0.0219(18) -0.0060(15) -0.0044(14) 0.0032(15)

loop_
_atom_type_symbol
_atom_type_description
_atom_type_scat_dispersion_real
_atom_type_scat_dispersion_imag
_atom_type_scat_source
C C 0.003 0.002
;
International Tables for Crystallography
(1992, Vol. C, Tables 4.2.6.8 and 6.1.1.4)
;
H H 0.000 0.000
;
International Tables for Crystallography
(1992, Vol. C, Table 6.1.1.4)
;
Cu Cu 0.320 1.265
;
International Tables for Crystallography
(1992, Vol. C, Tables 4.2.6.8 and 6.1.1.4)
;
F F 0.017 0.010
;
International Tables for Crystallography
(1992, Vol. C, Tables 4.2.6.8 and 6.1.1.4)
;
N N 0.006 0.003
;
International Tables for Crystallography
(1992, Vol. C, Tables 4.2.6.8 and 6.1.1.4)
;
O O 0.011 0.006
;
International Tables for Crystallography
(1992, Vol. C, Tables 4.2.6.8 and 6.1.1.4)
;
S S 0.125 0.123
;
International Tables for Crystallography
(1992, Vol. C, Tables 4.2.6.8 and 6.1.1.4)
;

loop_
_geom_angle_atom_site_label_1
_geom_angle_atom_site_label_2
_geom_angle_atom_site_label_3
_geom_angle
_geom_angle_publ_flag
O(13) Cu(1) N(1) 174.86(14) yes
O(13) Cu(1) N(2) 98.94(13) yes
O(13) Cu(1) N(4) 94.62(13) yes
N(1) Cu(1) N(2) 82.48(12) yes
N(1) Cu(1) N(4) 83.53(13) yes
N(2) Cu(1) N(4) 165.32(13) yes
O(14) Cu(2) N(6) 176.07(13) yes
O(14) Cu(2) N(7) 95.17(15) yes
O(14) Cu(2) N(9) 99.20(15) yes
N(6) Cu(2) N(7) 83.34(13) yes
N(6) Cu(2) N(9) 81.98(13) yes
N(7) Cu(2) N(9) 164.69(13) yes
O(1) S(1) O(2) 114.38(16) yes
O(1) S(1) O(3) 115.14(17) yes
O(1) S(1) C(99) 103.79(17) yes
O(2) S(1) O(3) 115.26(18) yes
O(2) S(1) C(99) 102.32(16) yes
O(3) S(1) C(99) 103.57(18) yes
O(4) S(2) O(5) 114.1(2) yes
O(4) S(2) O(6) 115.6(2) yes
O(4) S(2) C(100) 103.70(17) yes
O(5) S(2) O(5A) 102.83(18) yes
O(5) S(2) O(6) 114.9(2) yes
O(5) S(2) O(6A) 160.7(2) yes
O(5) S(2) C(100) 102.38(17) yes
O(6) S(2) C(100) 103.75(19) yes
O(4A) S(2A) O(5A) 114.1(2) yes
O(4A) S(2A) O(6A) 115.6(3) yes
O(4A) S(2A) C(200) 103.7(2) yes
O(5A) S(2A) O(6A) 114.9(2) yes
O(5A) S(2A) C(200) 102.4(2) yes
O(7) S(3) O(8) 115.26(18) yes
O(7) S(3) O(9) 114.95(19) yes
O(7) S(3) C(101) 103.90(19) yes
O(8) S(3) O(9) 114.46(16) yes
O(8) S(3) C(101) 102.15(17) yes
O(9) S(3) C(101) 103.77(17) yes
O(10) S(4) O(11) 114.1(2) yes
O(10) S(4) O(12) 115.6(3) yes
O(10) S(4) C(102) 103.7(2) yes
O(11) S(4) O(12) 114.9(3) yes
O(11) S(4) C(102) 102.4(2) yes
O(12) S(4) C(102) 103.7(2) yes
O(10A) S(4A) O(11A) 114.14(18) yes
O(10A) S(4A) O(12A) 115.6(2) yes
O(10A) S(4A) C(202) 103.71(16) yes
O(11A) S(4A) O(12A) 114.9(2) yes
O(11A) S(4A) C(202) 102.38(14) yes
O(12A) S(4A) C(202) 103.73(15) yes
S(4) O(10A) O(11) 123.4(9) yes
Cu(1) N(1) C(1) 118.3(2) yes
Cu(1) N(1) C(5) 118.1(2) yes
C(1) N(1) C(5) 121.6(3) yes
Cu(1) N(2) C(6) 109.4(2) yes
Cu(1) N(2) C(7) 116.0(2) yes
C(6) N(2) C(7) 104.6(2) yes
C(6) N(3) C(8) 107.5(2) yes
C(6) N(3) C(21) 112.7(2) yes
C(8) N(3) C(21) 111.4(2) yes
Cu(1) N(4) C(28) 109.4(2) yes
Cu(1) N(4) C(29) 114.8(2) yes
C(28) N(4) C(29) 107.1(2) yes
C(28) N(5) C(30) 103.8(2) yes
C(28) N(5) C(43) 115.2(2) yes
C(30) N(5) C(43) 115.7(2) yes
Cu(2) N(6) C(50) 118.5(2) yes
Cu(2) N(6) C(54) 119.2(2) yes
C(50) N(6) C(54) 120.5(3) yes
Cu(2) N(7) C(55) 109.6(2) yes
Cu(2) N(7) C(56) 114.8(2) yes
C(55) N(7) C(56) 108.1(3) yes
C(55) N(8) C(57) 103.8(2) yes
C(55) N(8) C(70) 115.3(2) yes
C(57) N(8) C(70) 116.0(3) yes
Cu(2) N(9) C(77) 109.4(2) yes
Cu(2) N(9) C(78) 116.3(2) yes
C(77) N(9) C(78) 103.6(2) yes
C(77) N(10) C(79) 107.9(3) yes
C(77) N(10) C(92) 112.9(2) yes
C(79) N(10) C(92) 111.4(3) yes
N(1) C(1) C(2) 120.5(3) yes
N(1) C(1) C(6) 112.5(3) yes
C(2) C(1) C(6) 126.8(3) yes
C(1) C(2) C(3) 118.4(3) yes
C(2) C(3) C(4) 120.0(3) yes
C(3) C(4) C(5) 119.0(3) yes
N(1) C(5) C(4) 120.4(3) yes
N(1) C(5) C(28) 112.8(3) yes
C(4) C(5) C(28) 126.6(3) yes
N(2) C(6) N(3) 108.0(2) yes
N(2) C(6) C(1) 108.5(3) yes
N(3) C(6) C(1) 114.1(2) yes
N(2) C(7) C(8) 103.0(2) yes
N(2) C(7) C(9) 110.3(3) yes
C(8) C(7) C(9) 117.5(3) yes
N(3) C(8) C(7) 105.7(2) yes
N(3) C(8) C(15) 111.3(3) yes
C(7) C(8) C(15) 112.0(3) yes
C(7) C(9) C(10) 121.5(3) yes
C(7) C(9) C(14) 120.9(3) yes
C(10) C(9) C(14) 117.6(4) yes
C(9) C(10) C(11) 122.5(5) yes
C(10) C(11) C(12) 120.2(6) yes
C(11) C(12) C(13) 118.9(6) yes
C(12) C(13) C(14) 121.5(6) yes
C(9) C(14) C(13) 119.2(5) yes
C(8) C(15) C(16) 120.2(3) yes
C(8) C(15) C(20) 120.7(3) yes
C(16) C(15) C(20) 119.1(4) yes
C(15) C(16) C(17) 119.5(5) yes
C(16) C(17) C(18) 121.3(5) yes
C(17) C(18) C(19) 121.0(5) yes
C(18) C(19) C(20) 118.9(5) yes
C(15) C(20) C(19) 120.1(4) yes
N(3) C(21) C(22) 111.9(2) yes
C(21) C(22) C(23) 119.7(3) yes
C(21) C(22) C(27) 121.0(3) yes
C(23) C(22) C(27) 119.3(3) yes
C(22) C(23) C(24) 119.6(4) yes
C(23) C(24) C(25) 121.1(4) yes
C(24) C(25) C(26) 119.4(4) yes
C(25) C(26) C(27) 120.3(4) yes
C(22) C(27) C(26) 120.2(3) yes
N(4) C(28) N(5) 100.8(2) yes
N(4) C(28) C(5) 110.4(2) yes
N(5) C(28) C(5) 112.5(3) yes
N(4) C(29) C(30) 103.6(2) yes
N(4) C(29) C(31) 114.7(3) yes
C(30) C(29) C(31) 113.5(2) yes
N(5) C(30) C(29) 100.7(2) yes
N(5) C(30) C(37) 111.8(3) yes
C(29) C(30) C(37) 114.1(3) yes
C(29) C(31) C(32) 118.6(3) yes
C(29) C(31) C(36) 121.2(3) yes
C(32) C(31) C(36) 120.1(4) yes
C(31) C(32) C(33) 120.1(4) yes
C(32) C(33) C(34) 119.8(4) yes
C(33) C(34) C(35) 120.0(4) yes
C(34) C(35) C(36) 119.7(4) yes
C(31) C(36) C(35) 120.4(4) yes
C(30) C(37) C(38) 121.1(3) yes
C(30) C(37) C(42) 120.5(3) yes
C(38) C(37) C(42) 118.4(3) yes
C(37) C(38) C(39) 120.0(3) yes
C(38) C(39) C(40) 120.2(3) yes
C(39) C(40) C(41) 120.7(4) yes
C(40) C(41) C(42) 119.4(4) yes
C(37) C(42) C(41) 121.2(3) yes
N(5) C(43) C(44) 112.7(2) yes
C(43) C(44) C(45) 119.9(3) yes
C(43) C(44) C(49) 121.0(3) yes
C(45) C(44) C(49) 119.1(3) yes
C(44) C(45) C(46) 120.5(3) yes
C(45) C(46) C(47) 119.8(3) yes
C(46) C(47) C(48) 120.1(3) yes
C(47) C(48) C(49) 120.3(3) yes
C(44) C(49) C(48) 120.2(3) yes
N(6) C(50) C(51) 121.0(3) yes
N(6) C(50) C(55) 112.2(3) yes
C(51) C(50) C(55) 126.7(3) yes
C(50) C(51) C(52) 118.8(3) yes
C(51) C(52) C(53) 120.1(3) yes
C(52) C(53) C(54) 117.5(3) yes
N(6) C(54) C(53) 122.0(3) yes
N(6) C(54) C(77) 112.6(3) yes
C(53) C(54) C(77) 125.3(3) yes
N(7) C(55) N(8) 100.4(2) yes
N(7) C(55) C(50) 111.3(3) yes
N(8) C(55) C(50) 112.0(2) yes
N(7) C(56) C(57) 103.2(3) yes
N(7) C(56) C(58) 115.1(3) yes
C(57) C(56) C(58) 113.6(3) yes
N(8) C(57) C(56) 100.4(2) yes
N(8) C(57) C(64) 112.2(2) yes
C(56) C(57) C(64) 113.7(3) yes
C(56) C(58) C(59) 118.8(3) yes
C(56) C(58) C(63) 120.7(3) yes
C(59) C(58) C(63) 120.4(3) yes
C(58) C(59) C(60) 120.2(4) yes
C(59) C(60) C(61) 119.7(4) yes
C(60) C(61) C(62) 120.7(4) yes
C(61) C(62) C(63) 120.2(4) yes
C(58) C(63) C(62) 118.8(4) yes
C(57) C(64) C(65) 119.4(3) yes
C(57) C(64) C(69) 120.6(3) yes
C(65) C(64) C(69) 119.9(3) yes
C(64) C(65) C(66) 120.0(3) yes
C(65) C(66) C(67) 119.8(3) yes
C(66) C(67) C(68) 120.7(4) yes
C(67) C(68) C(69) 119.7(4) yes
C(64) C(69) C(68) 119.8(3) yes
N(8) C(70) C(71) 113.2(3) yes
C(70) C(71) C(76) 121.5(3) yes
C(70) C(71) C(72) 119.6 yes
C(76) C(71) C(72) 118.9 yes
C(74) C(73) C(72) 120.1 yes
C(73) C(74) C(75) 119.4(3) yes
C(74) C(75) C(76) 120.5(3) yes
C(71) C(76) C(75) 120.9(3) yes
N(9) C(77) N(10) 107.8(3) yes
N(9) C(77) C(54) 108.0(3) yes
N(10) C(77) C(54) 114.7(3) yes
N(9) C(78) C(79) 103.7(3) yes
N(9) C(78) C(80) 110.2(3) yes
C(79) C(78) C(80) 115.7(3) yes
N(10) C(79) C(78) 104.8(3) yes
N(10) C(79) C(86) 112.4(3) yes
C(78) C(79) C(86) 111.7(3) yes
C(78) C(80) C(81) 119.4(4) yes
C(78) C(80) C(85) 122.7(3) yes
C(81) C(80) C(85) 117.9(5) yes
C(80) C(81) C(82) 120.1(6) yes
C(81) C(82) C(83) 122.0(6) yes
C(82) C(83) C(84) 118.9(6) yes
C(83) C(84) C(85) 119.8(5) yes
C(80) C(85) C(84) 121.2(4) yes
C(79) C(86) C(87) 120.1(4) yes
C(79) C(86) C(91) 121.7(4) yes
C(87) C(86) C(91) 118.2(4) yes
C(86) C(87) C(88) 122.0(5) yes
C(87) C(88) C(89) 118.0(6) yes
C(88) C(89) C(90) 121.1(5) yes
C(89) C(90) C(91) 120.3(6) yes
C(86) C(91) C(90) 120.2(5) yes
N(10) C(92) C(93) 112.0(3) yes
C(92) C(93) C(94) 120.3(3) yes
C(92) C(93) C(98) 121.2(3) yes
C(94) C(93) C(98) 118.5(3) yes
C(93) C(94) C(95) 120.7(3) yes
C(94) C(95) C(96) 120.8(4) yes
C(95) C(96) C(97) 119.9(4) yes
C(96) C(97) C(98) 118.9(4) yes
C(93) C(98) C(97) 121.2(3) yes
S(1) C(99) F(1) 110.3(2) yes
S(1) C(99) F(2) 111.2(2) yes
S(1) C(99) F(3) 111.9(2) yes
F(1) C(99) F(2) 108.0(3) yes
F(1) C(99) F(3) 107.9(2) yes
F(2) C(99) F(3) 107.4(3) yes
S(2) C(100) F(4) 111.0(2) yes
S(2) C(100) F(5) 111.6(2) yes
S(2) C(100) F(6) 109.6(2) yes
S(2) C(100) C(200) 92.5(2) yes
F(4) C(100) F(5) 108.3(3) yes
F(4) C(100) F(6) 108.5(2) yes
F(4) C(100) C(200) 127.8(4) yes
F(5) C(100) F(6) 107.7(2) yes
S(3) C(101) F(7) 110.9(2) yes
S(3) C(101) F(8) 111.6(2) yes
S(3) C(101) F(9) 111.8(2) yes
F(7) C(101) F(8) 107.5(3) yes
F(7) C(101) F(9) 108.3(3) yes
F(8) C(101) F(9) 106.4(2) yes
S(4) C(102) F(10) 109.6(2) yes
S(4) C(102) F(11) 111.0(2) yes
S(4) C(102) F(12) 111.7(2) yes
F(10) C(102) F(11) 108.5(3) yes
F(10) C(102) F(12) 107.7(3) yes
F(11) C(102) F(12) 108.3(3) yes
S(2A) C(200) F(4A) 109.6(2) yes
S(2A) C(200) F(5A) 111.0(3) yes
S(2A) C(200) F(6A) 111.7(2) yes
F(4A) C(200) F(5A) 108.5(4) yes
F(4A) C(200) F(6A) 107.7(4) yes
F(5) C(200) F(5A) 100.2(4) yes
F(5) C(200) F(6A) 37.5(5) yes
F(5A) C(200) F(6A) 108.3(3) yes
S(4A) C(202) F(10A) 109.57(17) yes
S(4A) C(202) F(11A) 111.05(18) yes
S(4A) C(202) F(12A) 111.67(19) yes
F(10A) C(202) F(11A) 108.5(2) yes
F(10A) C(202) F(12A) 107.7(2) yes
F(11) C(202) F(11A) 95.4(2) yes
F(11) C(202) F(12A) 33.4(2) yes
F(11A) C(202) F(12A) 108.3(2) yes
C(302) C(301) C(306) 120.0(10) yes
C(302) C(301) C(307) 120.0(11) yes
C(306) C(301) C(307) 120.0(11) yes
C(301) C(302) C(303) 120.0(10) yes
C(302) C(303) C(304) 120.0(10) yes
C(303) C(304) C(305) 120.0(10) yes
C(304) C(305) C(306) 120.0(10) yes
C(301) C(306) C(305) 120.0(10) yes
C(402) C(401) C(406) 120.0(5) yes
C(402) C(401) C(407) 120.0(6) yes
C(406) C(401) C(407) 120.0(6) yes
C(401) C(402) C(403) 120.0(6) yes
C(402) C(403) C(404) 120.0(6) yes
C(403) C(404) C(405) 120.0(6) yes
C(404) C(405) C(406) 120.0(6) yes
C(401) C(406) C(405) 120.0(5) yes
C(71) C(72) C(73) 120.3 yes
Cu(1) N(2) H(2N) 113.9 no
C(6) N(2) H(2N) 104.4 no
C(7) N(2) H(2N) 107.6 no
Cu(1) N(4) H(4N) 101.9 no
C(28) N(4) H(4N) 101.9 no
C(29) N(4) H(4N) 120.7 no
Cu(2) N(7) H(7N) 102.0 no
C(55) N(7) H(7N) 114.9 no
C(56) N(7) H(7N) 107.5 no
Cu(2) N(9) H(9N) 119.0 no
C(77) N(9) H(9N) 97.9 no
C(78) N(9) H(9N) 108.1 no
C(1) C(2) H(2) 120.8 no
C(3) C(2) H(2) 120.8 no
C(2) C(3) H(3) 120.0 no
C(4) C(3) H(3) 120.0 no
C(3) C(4) H(4) 120.5 no
C(5) C(4) H(4) 120.5 no
N(2) C(6) H(6) 108.7 no
N(3) C(6) H(6) 108.7 no
C(1) C(6) H(6) 108.7 no
N(2) C(7) H(7) 108.6 no
C(8) C(7) H(7) 108.6 no
C(9) C(7) H(7) 108.6 no
N(3) C(8) H(8) 109.3 no
C(7) C(8) H(8) 109.3 no
C(15) C(8) H(8) 109.3 no
C(9) C(10) H(10) 118.7 no
C(11) C(10) H(10) 118.7 no
C(10) C(11) H(11) 119.9 no
C(12) C(11) H(11) 119.9 no
C(11) C(12) H(12) 120.6 no
C(13) C(12) H(12) 120.6 no
C(12) C(13) H(13) 119.2 no
C(14) C(13) H(13) 119.3 no
C(9) C(14) H(14) 120.4 no
C(13) C(14) H(14) 120.4 no
C(15) C(16) H(16) 120.2 no
C(17) C(16) H(16) 120.2 no
C(16) C(17) H(17) 119.4 no
C(18) C(17) H(17) 119.4 no
C(17) C(18) H(18) 119.5 no
C(19) C(18) H(18) 119.5 no
C(18) C(19) H(19) 120.5 no
C(20) C(19) H(19) 120.5 no
C(15) C(20) H(20) 119.9 no
C(19) C(20) H(20) 119.9 no
N(3) C(21) H(21A) 109.2 no
N(3) C(21) H(21B) 109.2 no
C(22) C(21) H(21A) 109.2 no
C(22) C(21) H(21B) 109.2 no
H(21A) C(21) H(21B) 107.9 no
C(22) C(23) H(23) 120.2 no
C(24) C(23) H(23) 120.2 no
C(23) C(24) H(24) 119.5 no
C(25) C(24) H(24) 119.4 no
C(24) C(25) H(25) 120.3 no
C(26) C(25) H(25) 120.3 no
C(25) C(26) H(26) 119.8 no
C(27) C(26) H(26) 119.8 no
C(22) C(27) H(27) 119.9 no
C(26) C(27) H(27) 119.9 no
N(4) C(28) H(28) 110.9 no
N(5) C(28) H(28) 110.9 no
C(5) C(28) H(28) 110.9 no
N(4) C(29) H(29) 108.2 no
C(30) C(29) H(29) 108.2 no
C(31) C(29) H(29) 108.2 no
N(5) C(30) H(30) 110.0 no
C(29) C(30) H(30) 110.0 no
C(37) C(30) H(30) 110.0 no
C(31) C(32) H(32) 120.0 no
C(33) C(32) H(32) 120.0 no
C(32) C(33) H(33) 120.1 no
C(34) C(33) H(33) 120.1 no
C(33) C(34) H(34) 120.0 no
C(35) C(34) H(34) 120.0 no
C(34) C(35) H(35) 120.2 no
C(36) C(35) H(35) 120.2 no
C(31) C(36) H(36) 119.8 no
C(35) C(36) H(36) 119.8 no
C(37) C(38) H(38) 120.0 no
C(39) C(38) H(38) 120.0 no
C(38) C(39) H(39) 119.9 no
C(40) C(39) H(39) 119.9 no
C(39) C(40) H(40) 119.6 no
C(41) C(40) H(40) 119.6 no
C(40) C(41) H(41) 120.3 no
C(42) C(41) H(41) 120.3 no
C(37) C(42) H(42) 119.4 no
C(41) C(42) H(42) 119.4 no
N(5) C(43) H(43A) 109.1 no
N(5) C(43) H(43B) 109.1 no
C(44) C(43) H(43A) 109.1 no
C(44) C(43) H(43B) 109.1 no
H(43A) C(43) H(43B) 107.8 no
C(44) C(45) H(45) 119.8 no
C(46) C(45) H(45) 119.8 no
C(45) C(46) H(46) 120.1 no
C(47) C(46) H(46) 120.1 no
C(46) C(47) H(47) 120.0 no
C(48) C(47) H(47) 120.0 no
C(47) C(48) H(48) 119.8 no
C(49) C(48) H(48) 119.8 no
C(44) C(49) H(49) 119.9 no
C(48) C(49) H(49) 119.9 no
C(50) C(51) H(51) 120.6 no
C(52) C(51) H(51) 120.6 no
C(51) C(52) H(52) 120.0 no
C(53) C(52) H(52) 120.0 no
C(52) C(53) H(53) 121.3 no
C(54) C(53) H(53) 121.2 no
N(7) C(55) H(55) 110.9 no
N(8) C(55) H(55) 110.9 no
C(50) C(55) H(55) 110.9 no
N(7) C(56) H(56) 108.2 no
C(57) C(56) H(56) 108.2 no
C(58) C(56) H(56) 108.2 no
N(8) C(57) H(57) 110.1 no
C(56) C(57) H(57) 110.1 no
C(64) C(57) H(57) 110.1 no
C(58) C(59) H(59) 119.9 no
C(60) C(59) H(59) 119.9 no
C(59) C(60) H(60) 120.2 no
C(61) C(60) H(60) 120.2 no
C(60) C(61) H(61) 119.7 no
C(62) C(61) H(61) 119.7 no
C(61) C(62) H(62) 119.9 no
C(63) C(62) H(62) 119.9 no
C(58) C(63) H(63) 120.6 no
C(62) C(63) H(63) 120.6 no
C(64) C(65) H(65) 120.0 no
C(66) C(65) H(65) 120.0 no
C(65) C(66) H(66) 120.1 no
C(67) C(66) H(66) 120.1 no
C(66) C(67) H(67) 119.7 no
C(68) C(67) H(67) 119.7 no
C(67) C(68) H(68) 120.1 no
C(69) C(68) H(68) 120.1 no
C(64) C(69) H(69) 120.1 no
C(68) C(69) H(69) 120.1 no
N(8) C(70) H(70A) 108.9 no
N(8) C(70) H(70B) 108.9 no
C(71) C(70) H(70A) 108.9 no
C(71) C(70) H(70B) 109.0 no
H(70A) C(70) H(70B) 107.7 no
C(74) C(73) H(73) 120.0 no
H(73) C(73) C(72) 120.0 no
C(73) C(74) H(74) 120.3 no
C(75) C(74) H(74) 120.3 no
C(74) C(75) H(75) 119.8 no
C(76) C(75) H(75) 119.8 no
C(71) C(76) H(76) 119.6 no
C(75) C(76) H(76) 119.6 no
N(9) C(77) H(77) 108.8 no
N(10) C(77) H(77) 108.8 no
C(54) C(77) H(77) 108.8 no
N(9) C(78) H(78) 109.0 no
C(79) C(78) H(78) 109.0 no
C(80) C(78) H(78) 109.0 no
N(10) C(79) H(79) 109.3 no
C(78) C(79) H(79) 109.3 no
C(86) C(79) H(79) 109.3 no
C(80) C(81) H(81) 120.0 no
C(82) C(81) H(81) 120.0 no
C(81) C(82) H(82) 119.0 no
C(83) C(82) H(82) 119.0 no
C(82) C(83) H(83) 120.6 no
C(84) C(83) H(83) 120.5 no
C(83) C(84) H(84) 120.1 no
C(85) C(84) H(84) 120.1 no
C(80) C(85) H(85) 119.4 no
C(84) C(85) H(85) 119.4 no
C(86) C(87) H(87) 119.0 no
C(88) C(87) H(87) 119.0 no
C(87) C(88) H(88) 121.0 no
C(89) C(88) H(88) 121.0 no
C(88) C(89) H(89) 119.4 no
C(90) C(89) H(89) 119.4 no
C(89) C(90) H(90) 119.8 no
C(91) C(90) H(90) 119.8 no
C(86) C(91) H(91) 119.9 no
C(90) C(91) H(91) 119.9 no
N(10) C(92) H(92A) 109.2 no
N(10) C(92) H(92B) 109.2 no
C(93) C(92) H(92A) 109.2 no
C(93) C(92) H(92B) 109.2 no
H(92A) C(92) H(92B) 107.9 no
C(93) C(94) H(94) 119.7 no
C(95) C(94) H(94) 119.7 no
C(94) C(95) H(95) 119.6 no
C(96) C(95) H(95) 119.6 no
C(95) C(96) H(96) 120.1 no
C(97) C(96) H(96) 120.0 no
C(96) C(97) H(97) 120.5 no
C(98) C(97) H(97) 120.5 no
C(93) C(98) H(98) 119.4 no
C(97) C(98) H(98) 119.4 no
C(301) C(302) H(302) 120.0 no
C(303) C(302) H(302) 120.0 no
C(302) C(303) H(303) 120.0 no
C(304) C(303) H(303) 120.0 no
C(303) C(304) H(304) 120.0 no
C(305) C(304) H(304) 120.0 no
C(304) C(305) H(305) 120.0 no
C(306) C(305) H(305) 120.0 no
C(301) C(306) H(306) 120.0 no
C(305) C(306) H(306) 120.0 no
C(301) C(307) H(1MA) 109.5 no
C(301) C(307) H(1MB) 109.5 no
C(301) C(307) H(1MC) 109.5 no
H(1MA) C(307) H(1MB) 109.5 no
H(1MA) C(307) H(1MC) 109.5 no
H(1MB) C(307) H(1MC) 109.5 no
C(401) C(402) H(402) 120.0 no
C(403) C(402) H(402) 120.0 no
C(402) C(403) H(403) 120.0 no
C(404) C(403) H(403) 120.0 no
C(403) C(404) H(404) 120.0 no
C(405) C(404) H(404) 120.0 no
C(404) C(405) H(302) 64.8 no
C(404) C(405) H(405) 120.0 no
C(406) C(405) H(302) 145.3 no
C(406) C(405) H(405) 120.0 no
C(401) C(406) H(406) 120.0 no
C(405) C(406) H(406) 120.0 no
C(401) C(407) H(2MA) 109.5 no
C(401) C(407) H(2MB) 109.5 no
C(401) C(407) H(2MC) 109.5 no
H(2MA) C(407) H(2MB) 109.5 no
H(2MA) C(407) H(2MC) 109.5 no
H(2MB) C(407) H(2MC) 109.5 no
C(71) C(72) H(72) 119.9 no
C(73) C(72) H(72) 119.8 no

loop_
_geom_bond_atom_site_label_1
_geom_bond_atom_site_label_2
_geom_bond_distance
_geom_bond_publ_flag
Cu(1) O(13) 1.975(3) yes
Cu(1) N(1) 1.921(3) yes
Cu(1) N(2) 2.048(3) yes
Cu(1) N(4) 2.037(3) yes
Cu(2) O(14) 1.969(3) yes
Cu(2) N(6) 1.920(3) yes
Cu(2) N(7) 2.041(3) yes
Cu(2) N(9) 2.056(3) yes
S(1) O(1) 1.443(2) yes
S(1) O(2) 1.454(2) yes
S(1) O(3) 1.445(3) yes
S(1) C(99) 1.821(4) yes
S(2) O(4) 1.440(3) yes
S(2) O(5) 1.461(3) yes
S(2) O(6) 1.440(3) yes
S(2) C(100) 1.823(2) yes
S(2A) O(4A) 1.440(3) yes
S(2A) O(5A) 1.461(3) yes
S(2A) O(6A) 1.440(3) yes
S(2A) C(200) 1.823(3) yes
S(3) O(7) 1.434(3) yes
S(3) O(8) 1.444(2) yes
S(3) O(9) 1.442(3) yes
S(3) C(101) 1.816(3) yes
S(4) O(10) 1.440(5) yes
S(4) O(11) 1.461(4) yes
S(4) O(12) 1.440(4) yes
S(4) C(102) 1.823(3) yes
S(4A) O(10A) 1.440(2) yes
S(4A) O(11A) 1.461(3) yes
S(4A) O(12A) 1.440(2) yes
S(4A) C(202) 1.823(2) yes
F(1) C(99) 1.330(4) yes
F(2) C(99) 1.336(4) yes
F(3) C(99) 1.338(4) yes
F(4) C(100) 1.333(4) yes
F(4A) C(200) 1.337(5) yes
F(5) C(100) 1.339(4) yes
F(5A) C(200) 1.333(5) yes
F(6) C(100) 1.337(4) yes
F(6A) C(200) 1.339(6) yes
F(7) C(101) 1.330(4) yes
F(8) C(101) 1.341(4) yes
F(9) C(101) 1.329(4) yes
F(10) C(102) 1.337(5) yes
F(10A) C(202) 1.337(3) yes
F(11) C(102) 1.333(5) yes
F(11A) C(202) 1.333(3) yes
F(12) C(102) 1.339(5) yes
F(12A) C(202) 1.339(3) yes
N(1) C(1) 1.351(4) yes
N(1) C(5) 1.338(4) yes
N(2) C(6) 1.495(4) yes
N(2) C(7) 1.498(4) yes
N(3) C(6) 1.461(4) yes
N(3) C(8) 1.491(4) yes
N(3) C(21) 1.477(5) yes
N(4) C(28) 1.502(4) yes
N(4) C(29) 1.495(4) yes
N(5) C(28) 1.467(4) yes
N(5) C(30) 1.458(5) yes
N(5) C(43) 1.458(4) yes
N(6) C(50) 1.350(4) yes
N(6) C(54) 1.335(4) yes
N(7) C(55) 1.493(5) yes
N(7) C(56) 1.496(4) yes
N(8) C(55) 1.472(4) yes
N(8) C(57) 1.469(4) yes
N(8) C(70) 1.445(5) yes
N(9) C(77) 1.501(5) yes
N(9) C(78) 1.496(5) yes
N(10) C(77) 1.454(5) yes
N(10) C(79) 1.495(5) yes
N(10) C(92) 1.482(4) yes
C(1) C(2) 1.388(5) yes
C(1) C(6) 1.515(5) yes
C(2) C(3) 1.386(5) yes
C(3) C(4) 1.393(5) yes
C(4) C(5) 1.380(5) yes
C(5) C(28) 1.518(5) yes
C(7) C(8) 1.546(5) yes
C(7) C(9) 1.489(5) yes
C(8) C(15) 1.529(5) yes
C(9) C(10) 1.377(6) yes
C(9) C(14) 1.398(6) yes
C(10) C(11) 1.375(8) yes
C(11) C(12) 1.382(10) yes
C(12) C(13) 1.355(10) yes
C(13) C(14) 1.418(9) yes
C(15) C(16) 1.402(6) yes
C(15) C(20) 1.376(6) yes
C(16) C(17) 1.392(7) yes
C(17) C(18) 1.335(11) yes
C(18) C(19) 1.382(9) yes
C(19) C(20) 1.420(7) yes
C(21) C(22) 1.526(5) yes
C(22) C(23) 1.396(5) yes
C(22) C(27) 1.390(5) yes
C(23) C(24) 1.388(6) yes
C(24) C(25) 1.384(6) yes
C(25) C(26) 1.378(6) yes
C(26) C(27) 1.398(5) yes
C(29) C(30) 1.534(4) yes
C(29) C(31) 1.520(5) yes
C(30) C(37) 1.494(5) yes
C(31) C(32) 1.376(6) yes
C(31) C(36) 1.375(6) yes
C(32) C(33) 1.397(7) yes
C(33) C(34) 1.387(8) yes
C(34) C(35) 1.382(7) yes
C(35) C(36) 1.396(7) yes
C(37) C(38) 1.407(5) yes
C(37) C(42) 1.391(5) yes
C(38) C(39) 1.390(6) yes
C(39) C(40) 1.379(6) yes
C(40) C(41) 1.377(6) yes
C(41) C(42) 1.389(6) yes
C(43) C(44) 1.523(5) yes
C(44) C(45) 1.393(5) yes
C(44) C(49) 1.385(5) yes
C(45) C(46) 1.386(5) yes
C(46) C(47) 1.388(6) yes
C(47) C(48) 1.372(5) yes
C(48) C(49) 1.392(5) yes
C(50) C(51) 1.375(5) yes
C(50) C(55) 1.515(5) yes
C(51) C(52) 1.381(5) yes
C(52) C(53) 1.411(5) yes
C(53) C(54) 1.376(5) yes
C(54) C(77) 1.523(5) yes
C(56) C(57) 1.539(5) yes
C(56) C(58) 1.512(5) yes
C(57) C(64) 1.513(5) yes
C(58) C(59) 1.388(6) yes
C(58) C(63) 1.382(5) yes
C(59) C(60) 1.398(6) yes
C(60) C(61) 1.372(7) yes
C(61) C(62) 1.379(7) yes
C(62) C(63) 1.417(6) yes
C(64) C(65) 1.392(5) yes
C(64) C(69) 1.378(5) yes
C(65) C(66) 1.399(5) yes
C(66) C(67) 1.372(6) yes
C(67) C(68) 1.382(6) yes
C(68) C(69) 1.405(6) yes
C(70) C(71) 1.518(5) yes
C(71) C(76) 1.386(5) yes
C(71) C(72) 1.386 yes
C(73) C(74) 1.384(6) yes
C(73) C(72) 1.399 yes
C(74) C(75) 1.382(6) yes
C(75) C(76) 1.379(5) yes
C(78) C(79) 1.536(6) yes
C(78) C(80) 1.515(6) yes
C(79) C(86) 1.504(6) yes
C(80) C(81) 1.377(7) yes
C(80) C(85) 1.391(7) yes
C(81) C(82) 1.378(10) yes
C(82) C(83) 1.362(11) yes
C(83) C(84) 1.370(7) yes
C(84) C(85) 1.389(8) yes
C(86) C(87) 1.399(8) yes
C(86) C(91) 1.380(7) yes
C(87) C(88) 1.396(7) yes
C(88) C(89) 1.386(9) yes
C(89) C(90) 1.364(11) yes
C(90) C(91) 1.406(8) yes
C(92) C(93) 1.512(5) yes
C(93) C(94) 1.387(5) yes
C(93) C(98) 1.397(5) yes
C(94) C(95) 1.377(6) yes
C(95) C(96) 1.377(6) yes
C(96) C(97) 1.398(7) yes
C(97) C(98) 1.391(6) yes
C(301) C(302) 1.395(15) yes
C(301) C(306) 1.395(15) yes
C(301) C(307) 1.540(14) yes
C(302) C(303) 1.395(17) yes
C(303) C(304) 1.395(16) yes
C(304) C(305) 1.395(17) yes
C(305) C(306) 1.395(17) yes
C(401) C(402) 1.395(9) yes
C(401) C(406) 1.395(8) yes
C(401) C(407) 1.540(10) yes
C(402) C(403) 1.395(11) yes
C(403) C(404) 1.395(10) yes
C(404) C(405) 1.395(11) yes
C(405) C(406) 1.395(9) yes
N(2) H(2N) 0.899 no
N(4) H(4N) 0.776 no
N(7) H(7N) 0.773 no
N(9) H(9N) 0.887 no
C(2) H(2) 0.950 no
C(3) H(3) 0.950 no
C(4) H(4) 0.950 no
C(6) H(6) 1.000 no
C(7) H(7) 1.000 no
C(8) H(8) 1.000 no
C(10) H(10) 0.950 no
C(11) H(11) 0.950 no
C(12) H(12) 0.950 no
C(13) H(13) 0.950 no
C(14) H(14) 0.950 no
C(16) H(16) 0.950 no
C(17) H(17) 0.950 no
C(18) H(18) 0.950 no
C(19) H(19) 0.950 no
C(20) H(20) 0.950 no
C(21) H(21A) 0.990 no
C(21) H(21B) 0.990 no
C(23) H(23) 0.950 no
C(24) H(24) 0.950 no
C(25) H(25) 0.950 no
C(26) H(26) 0.950 no
C(27) H(27) 0.950 no
C(28) H(28) 1.000 no
C(29) H(29) 1.000 no
C(30) H(30) 1.000 no
C(32) H(32) 0.950 no
C(33) H(33) 0.950 no
C(34) H(34) 0.950 no
C(35) H(35) 0.950 no
C(36) H(36) 0.950 no
C(38) H(38) 0.950 no
C(39) H(39) 0.950 no
C(40) H(40) 0.950 no
C(41) H(41) 0.950 no
C(42) H(42) 0.950 no
C(43) H(43A) 0.990 no
C(43) H(43B) 0.990 no
C(45) H(45) 0.950 no
C(46) H(46) 0.950 no
C(47) H(47) 0.950 no
C(48) H(48) 0.950 no
C(49) H(49) 0.950 no
C(51) H(51) 0.950 no
C(52) H(52) 0.950 no
C(53) H(53) 0.950 no
C(55) H(55) 1.000 no
C(56) H(56) 1.000 no
C(57) H(57) 1.000 no
C(59) H(59) 0.950 no
C(60) H(60) 0.950 no
C(61) H(61) 0.950 no
C(62) H(62) 0.950 no
C(63) H(63) 0.950 no
C(65) H(65) 0.950 no
C(66) H(66) 0.950 no
C(67) H(67) 0.950 no
C(68) H(68) 0.950 no
C(69) H(69) 0.950 no
C(70) H(70A) 0.990 no
C(70) H(70B) 0.990 no
C(73) H(73) 0.950 no
C(74) H(74) 0.950 no
C(75) H(75) 0.950 no
C(76) H(76) 0.950 no
C(77) H(77) 1.000 no
C(78) H(78) 1.000 no
C(79) H(79) 1.000 no
C(81) H(81) 0.950 no
C(82) H(82) 0.950 no
C(83) H(83) 0.950 no
C(84) H(84) 0.950 no
C(85) H(85) 0.950 no
C(87) H(87) 0.950 no
C(88) H(88) 0.950 no
C(89) H(89) 0.950 no
C(90) H(90) 0.950 no
C(91) H(91) 0.950 no
C(92) H(92A) 0.990 no
C(92) H(92B) 0.990 no
C(94) H(94) 0.950 no
C(95) H(95) 0.950 no
C(96) H(96) 0.950 no
C(97) H(97) 0.950 no
C(98) H(98) 0.950 no
C(302) H(302) 0.950 no
C(303) H(303) 0.950 no
C(304) H(304) 0.950 no
C(305) H(305) 0.950 no
C(306) H(306) 0.950 no
C(307) H(1MA) 0.980 no
C(307) H(1MB) 0.980 no
C(307) H(1MC) 0.980 no
C(402) H(402) 0.950 no
C(403) H(403) 0.950 no
C(404) H(404) 0.950 no
C(405) H(405) 0.950 no
C(406) H(406) 0.950 no
C(407) H(2MA) 0.980 no
C(407) H(2MB) 0.980 no
C(407) H(2MC) 0.980 no
H(72) C(72) 0.950 no

loop_
_geom_contact_atom_site_label_1
_geom_contact_atom_site_label_2
_geom_contact_distance
_geom_contact_site_symmetry_2
Cu(1) O(2) 2.415(2) .
Cu(1) O(5) 2.495(3) .
Cu(2) O(8) 2.435(2) .
Cu(2) O(11) 2.435(4) .
O(1) N(2) 2.988(4) .
O(2) Cu(1) 2.415(2) .
O(3) O(16) 2.807(6) .
O(4A) Cu(1) 2.618(3) .
O(4A) N(1) 2.936(4) .
O(5) Cu(1) 2.495(3) .
O(5) O(13) 2.834(4) .
O(5) N(4) 2.916(4) .
O(7) O(17) 2.800(6) .
O(8) Cu(2) 2.435(2) .
O(10) N(7) 2.977(5) .
O(11) Cu(2) 2.435(4) .
O(11) C(78) 2.894(5) .
O(13) O(5) 2.834(4) .
O(13) O(16) 2.639(6) .
O(14) O(17) 2.664(6) .
O(16) O(3) 2.807(6) .
O(16) O(13) 2.639(6) .
O(17) O(7) 2.800(6) .
O(17) O(14) 2.664(6) .
N(1) O(4A) 2.936(4) .
N(2) O(1) 2.988(4) .
N(4) O(5) 2.916(4) .
C(78) O(11) 2.894(5) .
C(78) O(11) 2.894(5) .
C(78) O(11) 2.894(5) .
C(78) O(11) 2.894(5) .
S(1) H(2N) 2.986 .
S(2) H(4N) 2.831 .
S(2A) H(4N) 2.965 .
S(4) H(7N) 2.937 .
F(1) H(27) 2.636 .
F(1) H(48) 2.630 .
F(1) H(49) 2.800 .
F(1) H(73) 2.766 .
F(2) H(30) 2.711 1_455
F(2) H(38) 2.853 1_455
F(2) H(43A) 2.698 1_455
F(2) H(43B) 2.784 1_455
F(2) H(67) 2.897 1_565
F(3) H(41) 2.712 .
F(3) H(42) 2.504 .
F(3) H(67) 2.853 1_565
F(3) H(73) 2.744 .
F(7) H(46) 2.733 1_455
F(7) H(75) 2.628 .
F(7) H(76) 2.805 .
F(7) H(98) 2.650 .
F(8) H(40) 2.867 1_445
F(8) H(46) 2.705 1_455
F(8) H(65) 2.520 .
F(8) H(66) 2.729 .
F(9) H(40) 2.897 1_445
F(9) H(57) 2.763 1_455
F(9) H(69) 2.873 1_455
F(9) H(70A) 2.696 1_455
F(9) H(70B) 2.742 1_455
O(1) H(6) 2.672 .
O(1) H(28) 2.779 1_455
O(1) H(30) 2.936 1_455
O(1) H(36) 2.826 1_455
O(1) H(2N) 2.237 .
O(2) H(29) 2.635 .
O(2) H(42) 2.772 .
O(2) H(2N) 2.849 .
O(3) H(23) 2.605 1_565
O(3) H(24) 2.849 1_565
O(7) H(94) 2.626 1_545
O(7) H(95) 2.871 1_545
O(8) H(56) 2.658 .
O(8) H(65) 2.788 .
O(8) H(9N) 2.899 .
O(9) H(55) 2.738 1_455
O(9) H(57) 2.927 1_455
O(9) H(63) 2.885 1_455
O(9) H(9N) 2.254 .
O(9) H(77) 2.692 .
O(12) H(81) 2.980 .
O(12A) H(60) 2.417 1_565
O(12A) H(61) 2.973 1_565
O(12A) H(305) 2.721 1_554
O(16) H(32) 2.769 .
O(17) H(59) 2.715 .
C(13) H(81) 2.971 1_556
C(16) H(34) 2.701 1_445
C(26) H(45) 2.969 1_455
C(27) H(4) 2.924 1_455
C(33) H(302) 2.944 .
C(34) H(21B) 2.977 1_665
C(34) H(302) 2.703 .
C(40) H(46) 2.946 1_565
C(46) H(40) 2.956 1_545
C(48) H(72) 2.940 .
C(67) H(73) 2.944 1_545
C(73) H(67) 2.979 1_565
C(75) H(45) 2.960 1_455
C(89) H(12) 3.000 1_554
C(90) H(12) 2.914 1_554
C(91) H(61) 2.754 1_465
C(97) H(72) 2.966 1_455
C(98) H(51) 2.930 1_455
H(3) H(32) 2.952 1_545
H(4) C(27) 2.924 1_655
H(4) H(21A) 2.714 1_655
H(4) H(27) 2.740 1_655
H(6) O(1) 2.672 .
H(7) O(4) 2.685 .
H(7) O(5) 2.597 .
H(8) O(6) 2.889 1_455
H(10) O(6) 2.691 1_455
H(12) C(89) 3.000 1_556
H(12) C(90) 2.914 1_556
H(13) H(81) 2.789 1_556
H(16) H(34) 2.440 1_445
H(16) H(82) 2.897 1_556
H(16) H(83) 2.586 1_556
H(17) H(83) 2.642 1_556
H(17) H(89) 2.515 1_546
H(20) H(33) 2.877 1_545
H(21A) H(4) 2.714 1_455
H(21A) H(28) 2.998 1_455
H(21B) C(34) 2.977 1_445
H(21B) H(34) 2.647 1_445
H(23) O(3) 2.605 1_545
H(24) O(3) 2.849 1_545
H(24) H(38) 2.826 1_445
H(26) H(45) 2.562 1_455
H(27) F(1) 2.636 .
H(27) H(4) 2.740 1_455
H(27) H(43A) 2.664 1_455
H(28) O(1) 2.779 1_655
H(28) H(21A) 2.998 1_655
H(29) O(2) 2.635 .
H(30) F(2) 2.711 1_655
H(30) O(1) 2.936 1_655
H(32) O(16) 2.769 .
H(32) H(3) 2.952 1_565
H(33) H(20) 2.877 1_565
H(34) C(16) 2.701 1_665
H(34) H(16) 2.440 1_665
H(34) H(21B) 2.647 1_665
H(34) H(302) 2.773 .
H(36) O(1) 2.826 1_655
H(38) F(2) 2.853 1_655
H(38) H(24) 2.826 1_665
H(39) H(46) 2.638 1_565
H(39) H(66) 2.741 1_665
H(40) F(8) 2.867 1_665
H(40) F(9) 2.897 1_665
H(40) C(46) 2.956 1_565
H(40) H(46) 2.347 1_565
H(40) H(47) 2.664 1_565
H(41) F(3) 2.712 .
H(41) H(68) 2.800 1_565
H(42) F(3) 2.504 .
H(42) O(2) 2.772 .
H(43A) F(2) 2.698 1_655
H(43A) H(27) 2.664 1_655
H(43B) F(2) 2.784 1_655
H(43B) H(74) 2.873 1_655
H(45) C(26) 2.969 1_655
H(45) C(75) 2.960 1_655
H(45) H(26) 2.562 1_655
H(45) H(75) 2.806 1_655
H(46) F(7) 2.733 1_655
H(46) F(8) 2.705 1_655
H(46) C(40) 2.946 1_545
H(46) H(39) 2.638 1_545
H(46) H(40) 2.347 1_545
H(47) H(40) 2.664 1_545
H(47) H(70B) 2.901 .
H(48) F(1) 2.630 .
H(48) H(72) 2.775 .
H(49) F(1) 2.800 .
H(51) C(98) 2.930 1_655
H(51) H(92A) 2.630 1_655
H(51) H(98) 2.707 1_655
H(52) H(59) 2.923 1_565
H(55) O(9) 2.738 1_655
H(55) O(11A) 2.697 .
H(56) O(8) 2.658 .
H(57) F(9) 2.763 1_655
H(57) O(9) 2.927 1_655
H(59) O(17) 2.715 .
H(59) H(52) 2.923 1_545
H(60) H(87) 2.816 1_545
H(61) C(91) 2.754 1_645
H(61) H(91) 2.463 1_645
H(61) H(92B) 2.812 1_645
H(62) H(84) 2.888 1_655
H(63) O(9) 2.885 1_655
H(65) F(8) 2.520 .
H(65) O(8) 2.788 .
H(66) F(8) 2.729 .
H(66) H(39) 2.741 1_445
H(67) F(2) 2.897 1_545
H(67) F(3) 2.853 1_545
H(67) C(73) 2.979 1_545
H(67) H(73) 2.359 1_545
H(67) H(74) 2.684 1_545
H(68) H(41) 2.800 1_545
H(68) H(73) 2.628 1_545
H(69) F(9) 2.873 1_655
H(69) H(95) 2.875 1_645
H(70A) F(9) 2.696 1_655
H(70A) H(98) 2.650 1_655
H(70B) F(9) 2.742 1_655
H(70B) H(47) 2.901 .
H(72) C(48) 2.940 .
H(72) C(97) 2.966 1_655
H(72) H(48) 2.775 .
H(72) H(97) 2.556 1_655
H(73) F(1) 2.766 .
H(73) F(3) 2.744 .
H(73) C(67) 2.944 1_565
H(73) H(67) 2.359 1_565
H(73) H(68) 2.628 1_565
H(74) H(43B) 2.873 1_455
H(74) H(67) 2.684 1_565
H(75) F(7) 2.628 .
H(75) H(45) 2.806 1_455
H(76) F(7) 2.805 .
H(81) C(13) 2.971 1_554
H(81) H(13) 2.789 1_554
H(82) H(16) 2.897 1_554
H(83) F(4) 2.629 1_454
H(83) H(16) 2.586 1_554
H(83) H(17) 2.642 1_554
H(84) H(62) 2.888 1_455
H(87) H(60) 2.816 1_565
H(89) H(17) 2.515 1_564
H(91) F(11) 2.429 1_455
H(91) H(61) 2.463 1_465
H(92A) H(51) 2.630 1_455
H(92B) H(61) 2.812 1_465
H(94) O(7) 2.626 1_565
H(95) O(7) 2.871 1_565
H(95) H(69) 2.875 1_465
H(97) H(72) 2.556 1_455
H(98) F(7) 2.650 .
H(98) H(51) 2.707 1_455
H(98) H(70A) 2.650 1_455
H(2N) S(1) 2.986 .
H(2N) O(1) 2.237 .
H(2N) O(2) 2.849 .
H(4N) S(2) 2.831 .
H(4N) O(5) 2.427 .
H(4N) O(6) 2.457 .
H(7N) S(4) 2.937 .
H(7N) O(10) 2.241 .
H(7N) O(11) 2.735 .
H(9N) O(8) 2.899 .
H(9N) O(9) 2.254 .
H(77) O(9) 2.692 .

loop_
_geom_torsion_atom_site_label_1
_geom_torsion_atom_site_label_2
_geom_torsion_atom_site_label_3
_geom_torsion_atom_site_label_4
_geom_torsion
O(13) Cu(1) N(1) C(1) 103.1(14)
O(13) Cu(1) N(1) C(5) -60.6(15)
O(13) Cu(1) N(2) C(6) 170.0(2)
O(13) Cu(1) N(2) C(7) -72.0(2)
O(13) Cu(1) N(4) C(28) -177.7(2)
O(13) Cu(1) N(4) C(29) -57.3(2)
N(1) Cu(1) N(2) C(6) -15.0(2)
N(1) Cu(1) N(2) C(7) 103.0(2)
N(2) Cu(1) N(1) C(1) -3.3(2)
N(2) Cu(1) N(1) C(5) -167.0(2)
N(1) Cu(1) N(4) C(28) 7.1(2)
N(1) Cu(1) N(4) C(29) 127.5(2)
N(4) Cu(1) N(1) C(1) 172.2(3)
N(4) Cu(1) N(1) C(5) 8.5(2)
N(2) Cu(1) N(4) C(28) 24.8(6)
N(2) Cu(1) N(4) C(29) 145.2(4)
N(4) Cu(1) N(2) C(6) -32.7(6)
N(4) Cu(1) N(2) C(7) 85.3(5)
O(14) Cu(2) N(6) C(50) -60(2)
O(14) Cu(2) N(6) C(54) 105(2)
O(14) Cu(2) N(7) C(55) -177.0(2)
O(14) Cu(2) N(7) C(56) -55.2(2)
O(14) Cu(2) N(9) C(77) 168.2(2)
O(14) Cu(2) N(9) C(78) -75.0(2)
N(6) Cu(2) N(7) C(55) 6.6(2)
N(6) Cu(2) N(7) C(56) 128.4(2)
N(7) Cu(2) N(6) C(50) 8.1(2)
N(7) Cu(2) N(6) C(54) 172.9(2)
N(6) Cu(2) N(9) C(77) -15.6(2)
N(6) Cu(2) N(9) C(78) 101.2(2)
N(9) Cu(2) N(6) C(50) -167.5(2)
N(9) Cu(2) N(6) C(54) -2.7(2)
N(7) Cu(2) N(9) C(77) -32.3(5)
N(7) Cu(2) N(9) C(78) 84.5(5)
N(9) Cu(2) N(7) C(55) 23.2(6)
N(9) Cu(2) N(7) C(56) 145.0(4)
O(1) S(1) C(99) F(1) -54.9(2)
O(1) S(1) C(99) F(2) 64.9(2)
O(1) S(1) C(99) F(3) -175.1(2)
O(2) S(1) C(99) F(1) 64.4(2)
O(2) S(1) C(99) F(2) -175.9(2)
O(2) S(1) C(99) F(3) -55.8(2)
O(3) S(1) C(99) F(1) -175.5(2)
O(3) S(1) C(99) F(2) -55.7(2)
O(3) S(1) C(99) F(3) 64.3(2)
O(4) S(2) C(100) F(4) 64.8(3)
O(4) S(2) C(100) F(5) -174.3(2)
O(4) S(2) C(100) F(6) -55.1(3)
O(5) S(2) C(100) F(4) -176.3(2)
O(5) S(2) C(100) F(5) -55.3(3)
O(5) S(2) C(100) F(6) 63.9(2)
O(6) S(2) C(100) F(4) -56.4(3)
O(6) S(2) C(100) F(5) 64.5(3)
O(6) S(2) C(100) F(6) -176.3(2)
O(5A) S(2A) C(200) F(4A) 63.9(4)
O(5A) S(2A) C(200) F(5A) -176.3(3)
O(5A) S(2A) C(200) F(6A) -55.3(4)
O(6A) S(2A) C(200) F(4A) -176.3(4)
O(6A) S(2A) C(200) F(5A) -56.4(4)
O(6A) S(2A) C(200) F(6A) 64.5(4)
O(7) S(3) C(101) F(7) -175.6(2)
O(7) S(3) C(101) F(8) 64.5(2)
O(7) S(3) C(101) F(9) -54.6(3)
O(8) S(3) C(101) F(7) 64.2(3)
O(8) S(3) C(101) F(8) -55.7(2)
O(8) S(3) C(101) F(9) -174.8(2)
O(9) S(3) C(101) F(7) -55.1(3)
O(9) S(3) C(101) F(8) -175.0(2)
O(9) S(3) C(101) F(9) 65.9(2)
O(10) S(4) C(102) F(10) -55.1(3)
O(10) S(4) C(102) F(11) 64.8(3)
O(10) S(4) C(102) F(12) -174.3(3)
O(11) S(4) C(102) F(10) 63.9(3)
O(11) S(4) C(102) F(11) -176.3(3)
O(11) S(4) C(102) F(12) -55.3(4)
O(12) S(4) C(102) F(10) -176.3(3)
O(12) S(4) C(102) F(11) -56.4(4)
O(12) S(4) C(102) F(12) 64.5(4)
O(12) S(4) C(102) C(202) -36.7(2)
O(10A) S(4A) C(202) F(10A) -55.1(2)
O(10A) S(4A) C(202) F(11A) 64.8(2)
O(10A) S(4A) C(202) F(12A) -174.3(2)
O(11A) S(4A) C(202) F(10A) 63.9(2)
O(11A) S(4A) C(202) F(11A) -176.3(2)
O(11A) S(4A) C(202) F(12A) -55.3(2)
O(12A) S(4A) C(202) F(10A) -176.3(2)
O(12A) S(4A) C(202) F(11A) -56.4(2)
O(12A) S(4A) C(202) F(12A) 64.5(2)
Cu(1) N(1) C(1) C(2) -163.0(2)
Cu(1) N(1) C(1) C(6) 20.8(4)
Cu(1) N(1) C(5) C(4) 161.8(2)
Cu(1) N(1) C(5) C(28) -21.9(3)
C(1) N(1) C(5) C(4) -1.4(5)
C(1) N(1) C(5) C(28) 174.9(3)
C(5) N(1) C(1) C(2) 0.1(4)
C(5) N(1) C(1) C(6) -176.0(3)
Cu(1) N(2) C(6) N(3) 152.4(2)
Cu(1) N(2) C(6) C(1) 28.3(3)
Cu(1) N(2) C(7) C(8) -154.2(2)
Cu(1) N(2) C(7) C(9) 79.6(3)
C(6) N(2) C(7) C(8) -33.6(3)
C(6) N(2) C(7) C(9) -159.8(3)
C(7) N(2) C(6) N(3) 27.6(3)
C(7) N(2) C(6) C(1) -96.6(3)
C(6) N(3) C(8) C(7) -11.8(3)
C(6) N(3) C(8) C(15) -133.6(3)
C(8) N(3) C(6) N(2) -9.4(3)
C(8) N(3) C(6) C(1) 111.3(3)
C(6) N(3) C(21) C(22) 65.7(3)
C(21) N(3) C(6) N(2) 113.6(3)
C(21) N(3) C(6) C(1) -125.6(3)
C(8) N(3) C(21) C(22) -173.5(3)
C(21) N(3) C(8) C(7) -135.7(3)
C(21) N(3) C(8) C(15) 102.5(3)
Cu(1) N(4) C(28) N(5) 99.8(2)
Cu(1) N(4) C(28) C(5) -19.3(3)
Cu(1) N(4) C(29) C(30) -125.0(2)
Cu(1) N(4) C(29) C(31) 110.7(2)
C(28) N(4) C(29) C(30) -3.3(3)
C(28) N(4) C(29) C(31) -127.6(3)
C(29) N(4) C(28) N(5) -25.2(3)
C(29) N(4) C(28) C(5) -144.3(3)
C(28) N(5) C(30) C(29) -48.2(3)
C(28) N(5) C(30) C(37) -169.8(2)
C(30) N(5) C(28) N(4) 46.0(3)
C(30) N(5) C(28) C(5) 163.6(2)
C(28) N(5) C(43) C(44) 83.2(3)
C(43) N(5) C(28) N(4) 173.6(2)
C(43) N(5) C(28) C(5) -68.8(3)
C(30) N(5) C(43) C(44) -155.5(3)
C(43) N(5) C(30) C(29) -175.5(2)
C(43) N(5) C(30) C(37) 62.9(3)
Cu(2) N(6) C(50) C(51) 161.6(2)
Cu(2) N(6) C(50) C(55) -20.6(3)
Cu(2) N(6) C(54) C(53) -163.7(2)
Cu(2) N(6) C(54) C(77) 20.4(3)
C(50) N(6) C(54) C(53) 0.8(5)
C(50) N(6) C(54) C(77) -175.1(3)
C(54) N(6) C(50) C(51) -3.0(5)
C(54) N(6) C(50) C(55) 174.8(3)
Cu(2) N(7) C(55) N(8) 100.3(2)
Cu(2) N(7) C(55) C(50) -18.3(3)
Cu(2) N(7) C(56) C(57) -125.8(2)
Cu(2) N(7) C(56) C(58) 110.0(3)
C(55) N(7) C(56) C(57) -3.2(3)
C(55) N(7) C(56) C(58) -127.4(3)
C(56) N(7) C(55) N(8) -25.4(3)
C(56) N(7) C(55) C(50) -144.1(2)
C(55) N(8) C(57) C(56) -48.3(3)
C(55) N(8) C(57) C(64) -169.4(3)
C(57) N(8) C(55) N(7) 46.0(3)
C(57) N(8) C(55) C(50) 164.3(3)
C(55) N(8) C(70) C(71) 83.8(3)
C(70) N(8) C(55) N(7) 174.0(2)
C(70) N(8) C(55) C(50) -67.8(4)
C(57) N(8) C(70) C(71) -154.6(2)
C(70) N(8) C(57) C(56) -175.8(2)
C(70) N(8) C(57) C(64) 63.1(3)
Cu(2) N(9) C(77) N(10) 153.0(2)
Cu(2) N(9) C(77) C(54) 28.6(3)
Cu(2) N(9) C(78) C(79) -155.0(2)
Cu(2) N(9) C(78) C(80) 80.5(3)
C(77) N(9) C(78) C(79) -35.0(3)
C(77) N(9) C(78) C(80) -159.5(3)
C(78) N(9) C(77) N(10) 28.5(3)
C(78) N(9) C(77) C(54) -95.9(3)
C(77) N(10) C(79) C(78) -12.0(4)
C(77) N(10) C(79) C(86) -133.5(3)
C(79) N(10) C(77) N(9) -10.0(3)
C(79) N(10) C(77) C(54) 110.3(3)
C(77) N(10) C(92) C(93) 65.3(4)
C(92) N(10) C(77) N(9) 113.6(3)
C(92) N(10) C(77) C(54) -126.2(3)
C(79) N(10) C(92) C(93) -173.1(3)
C(92) N(10) C(79) C(78) -136.5(3)
C(92) N(10) C(79) C(86) 102.0(4)
N(1) C(1) C(2) C(3) 0.7(5)
N(1) C(1) C(6) N(2) -32.0(4)
N(1) C(1) C(6) N(3) -152.4(3)
C(2) C(1) C(6) N(2) 152.2(3)
C(2) C(1) C(6) N(3) 31.7(5)
C(6) C(1) C(2) C(3) 176.2(3)
C(1) C(2) C(3) C(4) -0.2(4)
C(2) C(3) C(4) C(5) -1.0(5)
C(3) C(4) C(5) N(1) 1.8(5)
C(3) C(4) C(5) C(28) -173.9(3)
N(1) C(5) C(28) N(4) 26.7(4)
N(1) C(5) C(28) N(5) -85.1(3)
C(4) C(5) C(28) N(4) -157.4(3)
C(4) C(5) C(28) N(5) 90.9(4)
N(2) C(7) C(8) N(3) 28.2(3)
N(2) C(7) C(8) C(15) 149.6(2)
N(2) C(7) C(9) C(10) 56.1(5)
N(2) C(7) C(9) C(14) -122.1(4)
C(8) C(7) C(9) C(10) -61.4(5)
C(8) C(7) C(9) C(14) 120.4(4)
C(9) C(7) C(8) N(3) 149.6(3)
C(9) C(7) C(8) C(15) -89.0(4)
N(3) C(8) C(15) C(16) -126.5(4)
N(3) C(8) C(15) C(20) 54.2(5)
C(7) C(8) C(15) C(16) 115.4(4)
C(7) C(8) C(15) C(20) -63.8(5)
C(7) C(9) C(10) C(11) -176.2(4)
C(7) C(9) C(14) C(13) 174.8(4)
C(10) C(9) C(14) C(13) -3.5(7)
C(14) C(9) C(10) C(11) 2.0(7)
C(9) C(10) C(11) C(12) -1.1(9)
C(10) C(11) C(12) C(13) 1.6(9)
C(11) C(12) C(13) C(14) -3.2(10)
C(12) C(13) C(14) C(9) 4.2(9)
C(8) C(15) C(16) C(17) 178.9(4)
C(8) C(15) C(20) C(19) 179.4(4)
C(16) C(15) C(20) C(19) 0.1(5)
C(20) C(15) C(16) C(17) -1.8(7)
C(15) C(16) C(17) C(18) 2.7(8)
C(16) C(17) C(18) C(19) -1.9(9)
C(17) C(18) C(19) C(20) 0.2(7)
C(18) C(19) C(20) C(15) 0.7(8)
N(3) C(21) C(22) C(23) 78.3(4)
N(3) C(21) C(22) C(27) -100.8(4)
C(21) C(22) C(23) C(24) -179.2(4)
C(21) C(22) C(27) C(26) 178.1(3)
C(23) C(22) C(27) C(26) -1.0(5)
C(27) C(22) C(23) C(24) -0.1(5)
C(22) C(23) C(24) C(25) 1.2(7)
C(23) C(24) C(25) C(26) -1.3(7)
C(24) C(25) C(26) C(27) 0.1(4)
C(25) C(26) C(27) C(22) 1.0(6)
N(4) C(29) C(30) N(5) 30.7(3)
N(4) C(29) C(30) C(37) 150.6(3)
N(4) C(29) C(31) C(32) -134.1(3)
N(4) C(29) C(31) C(36) 51.0(4)
C(30) C(29) C(31) C(32) 107.0(4)
C(30) C(29) C(31) C(36) -67.8(4)
C(31) C(29) C(30) N(5) 155.8(3)
C(31) C(29) C(30) C(37) -84.3(4)
N(5) C(30) C(37) C(38) -132.5(3)
N(5) C(30) C(37) C(42) 47.3(4)
C(29) C(30) C(37) C(38) 114.0(4)
C(29) C(30) C(37) C(42) -66.2(4)
C(29) C(31) C(32) C(33) -174.8(3)
C(29) C(31) C(36) C(35) 174.4(3)
C(32) C(31) C(36) C(35) -0.3(6)
C(36) C(31) C(32) C(33) 0.1(4)
C(31) C(32) C(33) C(34) 0.5(6)
C(32) C(33) C(34) C(35) -0.9(7)
C(33) C(34) C(35) C(36) 0.7(7)
C(34) C(35) C(36) C(31) -0.1(4)
C(30) C(37) C(38) C(39) 177.6(3)
C(30) C(37) C(42) C(41) -177.7(3)
C(38) C(37) C(42) C(41) 2.1(6)
C(42) C(37) C(38) C(39) -2.2(6)
C(37) C(38) C(39) C(40) 0.7(6)
C(38) C(39) C(40) C(41) 1.0(6)
C(39) C(40) C(41) C(42) -1.1(6)
C(40) C(41) C(42) C(37) -0.4(6)
N(5) C(43) C(44) C(45) -147.4(3)
N(5) C(43) C(44) C(49) 31.2(4)
C(43) C(44) C(45) C(46) 178.2(3)
C(43) C(44) C(49) C(48) -177.8(3)
C(45) C(44) C(49) C(48) 0.9(5)
C(49) C(44) C(45) C(46) -0.4(5)
C(44) C(45) C(46) C(47) -0.7(5)
C(45) C(46) C(47) C(48) 1.5(6)
C(46) C(47) C(48) C(49) -1.1(6)
C(47) C(48) C(49) C(44) -0.1(4)
N(6) C(50) C(51) C(52) 3.2(5)
N(6) C(50) C(55) N(7) 25.1(4)
N(6) C(50) C(55) N(8) -86.4(3)
C(51) C(50) C(55) N(7) -157.3(3)
C(51) C(50) C(55) N(8) 91.2(4)
C(55) C(50) C(51) C(52) -174.1(3)
C(50) C(51) C(52) C(53) -1.5(5)
C(51) C(52) C(53) C(54) -0.6(5)
C(52) C(53) C(54) N(6) 0.9(5)
C(52) C(53) C(54) C(77) 176.3(3)
N(6) C(54) C(77) N(9) -31.9(3)
N(6) C(54) C(77) N(10) -152.0(3)
C(53) C(54) C(77) N(9) 152.4(3)
C(53) C(54) C(77) N(10) 32.2(5)
N(7) C(56) C(57) N(8) 30.5(3)
N(7) C(56) C(57) C(64) 150.6(2)
N(7) C(56) C(58) C(59) -133.0(3)
N(7) C(56) C(58) C(63) 49.8(5)
C(57) C(56) C(58) C(59) 108.4(4)
C(57) C(56) C(58) C(63) -68.8(4)
C(58) C(56) C(57) N(8) 155.8(2)
C(58) C(56) C(57) C(64) -84.2(3)
N(8) C(57) C(64) C(65) 46.6(4)
N(8) C(57) C(64) C(69) -131.7(3)
C(56) C(57) C(64) C(65) -66.5(4)
C(56) C(57) C(64) C(69) 115.2(4)
C(56) C(58) C(59) C(60) -176.9(4)
C(56) C(58) C(63) C(62) 177.8(4)
C(59) C(58) C(63) C(62) 0.6(6)
C(63) C(58) C(59) C(60) 0.3(6)
C(58) C(59) C(60) C(61) -1.1(7)
C(59) C(60) C(61) C(62) 0.9(8)
C(60) C(61) C(62) C(63) 0.0(7)
C(61) C(62) C(63) C(58) -0.8(7)
C(57) C(64) C(65) C(66) -177.0(3)
C(57) C(64) C(69) C(68) 177.9(3)
C(65) C(64) C(69) C(68) -0.3(6)
C(69) C(64) C(65) C(66) 1.3(6)
C(64) C(65) C(66) C(67) -0.8(6)
C(65) C(66) C(67) C(68) -0.7(7)
C(66) C(67) C(68) C(69) 1.8(7)
C(67) C(68) C(69) C(64) -1.2(7)
N(8) C(70) C(71) C(76) 30.0(4)
N(8) C(70) C(71) C(72) -148.8
C(70) C(71) C(76) C(75) -177.1(3)
C(70) C(71) C(72) C(73) 177.5
C(76) C(71) C(72) C(73) -1.3
C(72) C(71) C(76) C(75) 1.7
C(74) C(73) C(72) C(71) 0.0
C(72) C(73) C(74) C(75) 1.0
C(73) C(74) C(75) C(76) -0.7(6)
C(74) C(75) C(76) C(71) -0.7(6)
N(9) C(78) C(79) N(10) 29.3(4)
N(9) C(78) C(79) C(86) 151.2(3)
N(9) C(78) C(80) C(81) -136.3(5)
N(9) C(78) C(80) C(85) 44.5(6)
C(79) C(78) C(80) C(81) 106.4(5)
C(79) C(78) C(80) C(85) -72.8(5)
C(80) C(78) C(79) N(10) 150.2(3)
C(80) C(78) C(79) C(86) -87.9(4)
N(10) C(79) C(86) C(87) 52.6(5)
N(10) C(79) C(86) C(91) -128.5(4)
C(78) C(79) C(86) C(87) -64.8(5)
C(78) C(79) C(86) C(91) 114.1(5)
C(78) C(80) C(81) C(82) -180.0(5)
C(78) C(80) C(85) C(84) -178.5(5)
C(81) C(80) C(85) C(84) 2.2(8)
C(85) C(80) C(81) C(82) -0.7(9)
C(80) C(81) C(82) C(83) -1.5(12)
C(81) C(82) C(83) C(84) 2.2(12)
C(82) C(83) C(84) C(85) -0.6(10)
C(83) C(84) C(85) C(80) -1.6(9)
C(79) C(86) C(87) C(88) -178.8(4)
C(79) C(86) C(91) C(90) 178.2(4)
C(87) C(86) C(91) C(90) -2.8(7)
C(91) C(86) C(87) C(88) 2.2(7)
C(86) C(87) C(88) C(89) -1.1(8)
C(87) C(88) C(89) C(90) 0.6(9)
C(88) C(89) C(90) C(91) -1.3(9)
C(89) C(90) C(91) C(86) 2.4(9)
N(10) C(92) C(93) C(94) 78.3(4)
N(10) C(92) C(93) C(98) -101.2(4)
C(92) C(93) C(94) C(95) -178.2(3)
C(92) C(93) C(98) C(97) 177.8(3)
C(94) C(93) C(98) C(97) -1.7(5)
C(98) C(93) C(94) C(95) 1.4(6)
C(93) C(94) C(95) C(96) -0.7(7)
C(94) C(95) C(96) C(97) 0.3(6)
C(95) C(96) C(97) C(98) -0.6(6)
C(96) C(97) C(98) C(93) 1.3(5)
C(302) C(301) C(306) C(305) -0.0(19)
C(306) C(301) C(302) C(303) 0.0(19)
C(307) C(301) C(302) C(303) -180.0(13)
C(307) C(301) C(306) C(305) 180.0(14)
C(301) C(302) C(303) C(304) 0(2)
C(302) C(303) C(304) C(305) -0(2)
C(303) C(304) C(305) C(306) 0(2)
C(304) C(305) C(306) C(301) -0(2)
C(406) C(401) C(402) C(403) -0.0(11)
C(407) C(401) C(402) C(403) 180.0(7)
C(407) C(401) C(406) C(405) -180.0(6)
C(401) C(402) C(403) C(404) 0.0(13)
C(301) C(403) C(404) C(405) 5.2(7)
C(302) C(403) C(404) C(405) 48.0(14)
C(303) C(403) C(404) C(405) 155.9(12)
C(304) C(403) C(404) C(405) 176.2(12)
C(305) C(403) C(404) C(405) -36(3)
C(306) C(403) C(404) C(405) -6.7(11)
C(301) C(404) C(405) C(406) 6.8(7)
C(302) C(404) C(405) C(406) 89.8(18)
C(303) C(404) C(405) C(406) 94(2)
C(403) C(404) C(405) C(406) -0.0(11)
C(404) C(405) C(406) C(401) 0.0(10)

loop_
_platon_squeeze_void_nr
_platon_squeeze_void_average_x
_platon_squeeze_void_average_y
_platon_squeeze_void_average_z
_platon_squeeze_void_volume
_platon_squeeze_void_count_electrons
_platon_squeeze_void_content
1 0.083 0.783 0.300 7 0 ' '
